data_4034206
loop_
_publ_author_name
'Huang, Wen-Long'
'Wang, Xu-Dong'
'Li, Sen'
'Zhang, Rui'
'Ao, Yu-Fei'
'Tang, Jun'
'Wang, Qi-Qiang'
'Wang, De-Xian'

_publ_section_title
;
 Anion Transporters Based on Noncovalent Balance including Anion-\p,
 Hydrogen, and Halogen Bonding.
;
_journal_issue 14
_journal_name_full 'The Journal of organic chemistry'
_journal_page_first 8859
_journal_page_last 8869
_journal_paper_doi 10.1021/acs.joc.9b00561
_journal_volume 84
_journal_year 2019
_chemical_formula_moiety '2(C34 H18 Br4 N6 O12), 5(C8 H20 N), 3(C H2 Cl2), 5(Cl), 4(H2 O)'
_chemical_formula_sum 'C111 H150 Br8 Cl11 N17 O28'
_chemical_formula_weight 3199.70
_space_group_crystal_system monoclinic
_space_group_IT_number 14
_space_group_name_Hall '-P 2yn'
_space_group_name_H-M_alt 'P 1 21/n 1'
_atom_sites_solution_hydrogens mixed
_audit_creation_date 2018-01-26
_audit_creation_method
;
Olex2 1.2
(compiled 2017.08.10 svn.r3458 for OlexSys, GUI svn.r5381)
;
_cell_angle_alpha 90
_cell_angle_beta 93.081(2)
_cell_angle_gamma 90
_cell_formula_units_Z 4
_cell_length_a 13.3373(3)
_cell_length_b 17.9188(4)
_cell_length_c 57.9576(11)
_cell_measurement_reflns_used 34253
_cell_measurement_temperature 173(2)
_cell_measurement_theta_max 26.5470
_cell_measurement_theta_min 1.5400
_cell_volume 13831.2(5)
_computing_cell_refinement 'CrysAlisPro 1.171.39.9d (Rigaku OD, 2015)'
_computing_data_collection 'CrystalClear (Rigaku Inc., 2007)'
_computing_data_reduction 'CrysAlisPro 1.171.39.9d (Rigaku OD, 2015)'
_computing_molecular_graphics 'Olex2 (Dolomanov et al., 2009)'
_computing_publication_material 'CIFTAB (Sheldrick, 2014)'
_computing_structure_refinement 'ShelXL (Sheldrick, 2015)'
_diffrn_ambient_temperature 173.15
_diffrn_measured_fraction_theta_full 1.000
_diffrn_measured_fraction_theta_max 1.000
_diffrn_measurement_device_type 'MM007-HF CCD(Saturn 724+)'
_diffrn_measurement_method '\w scans at fixed \c = 45\%'
_diffrn_radiation_monochromator Confocal
_diffrn_radiation_type MoK\a
_diffrn_radiation_wavelength 0.71073
_diffrn_reflns_av_R_equivalents 0.1244
_diffrn_reflns_av_unetI/netI 0.1158
_diffrn_reflns_Laue_measured_fraction_full 1.000
_diffrn_reflns_Laue_measured_fraction_max 1.000
_diffrn_reflns_limit_h_max 17
_diffrn_reflns_limit_h_min -17
_diffrn_reflns_limit_k_max 23
_diffrn_reflns_limit_k_min -23
_diffrn_reflns_limit_l_max 75
_diffrn_reflns_limit_l_min -75
_diffrn_reflns_number 168152
_diffrn_reflns_point_group_measured_fraction_full 1.000
_diffrn_reflns_point_group_measured_fraction_max 1.000
_diffrn_reflns_theta_full 25.242
_diffrn_reflns_theta_max 27.500
_diffrn_reflns_theta_min 1.550
_diffrn_source 'Rotating Anode'
_exptl_absorpt_coefficient_mu 2.605
_exptl_absorpt_correction_T_max 1.00000
_exptl_absorpt_correction_T_min 0.58891
_exptl_absorpt_correction_type multi-scan
_exptl_absorpt_process_details
;
CrysAlisPro 1.171.39.9d (Rigaku Oxford Diffraction, 2015)
Empirical absorption correction using spherical harmonics,
 implemented in SCALE3 ABSPACK scaling algorithm.
;
_exptl_crystal_colour colorless
_exptl_crystal_density_diffrn 1.537
_exptl_crystal_description plate
_exptl_crystal_F_000 6504
_exptl_crystal_size_max 0.086
_exptl_crystal_size_mid 0.07
_exptl_crystal_size_min 0.044
_refine_diff_density_max 0.877
_refine_diff_density_min -1.083
_refine_diff_density_rms 0.100
_refine_ls_extinction_method none
_refine_ls_goodness_of_fit_ref 1.014
_refine_ls_hydrogen_treatment constr
_refine_ls_matrix_type full
_refine_ls_number_parameters 1889
_refine_ls_number_reflns 31757
_refine_ls_number_restraints 919
_refine_ls_restrained_S_all 1.007
_refine_ls_R_factor_all 0.1742
_refine_ls_R_factor_gt 0.0835
_refine_ls_shift/su_max 0.002
_refine_ls_shift/su_mean 0.000
_refine_ls_structure_factor_coef Fsqd
_refine_ls_weighting_details 'w=1/[\s^2^(Fo^2^)+(0.0768P)^2^+37.6159P] where P=(Fo^2^+2Fc^2^)/3'
_refine_ls_weighting_scheme calc
_refine_ls_wR_factor_gt 0.1778
_refine_ls_wR_factor_ref 0.2234
_reflns_Friedel_coverage 0.000
_reflns_number_gt 16024
_reflns_number_total 31757
_reflns_threshold_expression 'I > 2\s(I)'
_cod_data_source_file jo9b00561_si_002.cif
_cod_data_source_block mx6757
_cod_database_code 4034206
_shelx_shelxl_version_number 2016/6
_shelx_space_group_comment
;
The symmetry employed for this shelxl refinement is uniquely defined
by the following loop, which should always be used as a source of
symmetry information in preference to the above space-group names.
They are only intended as comments.
;
_shelx_estimated_absorpt_t_max 0.894
_shelx_estimated_absorpt_t_min 0.807
_olex2_refinement_description
;
1. Fixed Uiso
 At 1.2 times of:
  All C(H) groups, All C(H,H) groups, All C(H,H,H,H) groups
 At 1.5 times of:
  All C(H,H,H) groups, All O(H) groups, All O(H,H) groups
2. Restrained distances
 C68A-C67A
 1.55 with sigma of 0.01
 C54-C53 = C52-C51
 1.54 with sigma of 0.01
 N9-C53A = N9-C53 = N9-C57A = N9-C57 = N9-C55 = N9-C51A = N9-C51
 1.52 with sigma of 0.01
 C56-C55
 1.54 with sigma of 0.01
 N11-C63A = N11-C63 = N11-C61 = N11-C61A = N11-C59 = N11-C59A = N11-C65A = N11-
 C65
 1.52 with sigma of 0.01
 C62A-C61A = C60-C59 = C60A-C59A = C66A-C65A = C66-C65 = C64-C63 = C64A-C63A =
 C62-C61
 1.54 with sigma of 0.01
 C63A-C61A
 2.5 with sigma of 0.02
 C65A-C59A
 2.5 with sigma of 0.02
3. Rigid bond restraints
 C66, C65
 with sigma for 1-2 distances of 0.01 and sigma for 1-3 distances of 0.01
 C69, C70
 with sigma for 1-2 distances of 0.01 and sigma for 1-3 distances of 0.01
4. Uiso/Uaniso restraints and constraints
Br3 \\sim C5 \\sim C6 \\sim C2AA \\sim C5AA \\sim Br5A \\sim O0AA \\sim Br4
\\sim C4 \\sim O5 \\sim C7 \\sim C8 \\sim C9 \\sim Br0A \\sim C0AA \\sim C1AA
\\sim C3AA \\sim C4AA: within 1.7A with sigma of 0.02 and sigma for terminal
atoms of 0.04
C64A \\sim N11 \\sim C59A \\sim C63A \\sim C59 \\sim C61 \\sim C65A \\sim C63
\\sim C61A \\sim C65 \\sim C60A \\sim C60 \\sim C62 \\sim C66A \\sim C64 \\sim
C62A \\sim C66: within 1.7A with sigma of 0.02 and sigma for terminal atoms of
0.04
C55 \\sim N9 \\sim C51 \\sim C53 \\sim C57 \\sim C53A \\sim C57A \\sim C51A
\\sim C52 \\sim C54 \\sim C56 \\sim C58A \\sim C54A \\sim C58 \\sim C52A \\sim
C56A: within 1.7A with sigma of 0.02 and sigma for terminal atoms of 0.04
Uanis(Br3) \\sim Ueq, Uanis(Br4) \\sim Ueq, Uanis(C4) \\sim Ueq, Uanis(C5)
\\sim Ueq, Uanis(O5) \\sim Ueq, Uanis(C6) \\sim Ueq, Uanis(C7) \\sim Ueq,
Uanis(C8) \\sim Ueq, Uanis(C9) \\sim Ueq, Uanis(Br0A) \\sim Ueq, Uanis(C0AA)
\\sim Ueq, Uanis(C1AA) \\sim Ueq, Uanis(C2AA) \\sim Ueq, Uanis(C3AA) \\sim Ueq,
Uanis(C4AA) \\sim Ueq, Uanis(C5AA) \\sim Ueq, Uanis(Br5A) \\sim Ueq,
Uanis(O0AA) \\sim Ueq: with sigma of 0.01 and sigma for terminal atoms of 0.02
Uanis(C68A) \\sim Ueq, Uanis(C67A) \\sim Ueq, Uanis(C67) \\sim Ueq, Uanis(C68)
\\sim Ueq, Uanis(C70A) \\sim Ueq, Uanis(C69A) \\sim Ueq, Uanis(C70) \\sim Ueq,
Uanis(C74) \\sim Ueq, Uanis(C74A) \\sim Ueq: with sigma of 0.01 and sigma for
terminal atoms of 0.02
Uanis(C64A) \\sim Ueq, Uanis(N11) \\sim Ueq, Uanis(C59A) \\sim Ueq, Uanis(C63A)
\\sim Ueq, Uanis(C59) \\sim Ueq, Uanis(C61) \\sim Ueq, Uanis(C65A) \\sim Ueq,
Uanis(C63) \\sim Ueq, Uanis(C61A) \\sim Ueq, Uanis(C65) \\sim Ueq, Uanis(C60A)
\\sim Ueq, Uanis(C60) \\sim Ueq, Uanis(C62) \\sim Ueq, Uanis(C66A) \\sim Ueq,
Uanis(C64) \\sim Ueq, Uanis(C62A) \\sim Ueq, Uanis(C66) \\sim Ueq: with sigma
of 0.01 and sigma for terminal atoms of 0.02
Uanis(C56) \\sim Ueq, Uanis(N9) \\sim Ueq, Uanis(C51) \\sim Ueq, Uanis(C53)
\\sim Ueq, Uanis(C55) \\sim Ueq, Uanis(C57) \\sim Ueq, Uanis(C53A) \\sim Ueq,
Uanis(C57A) \\sim Ueq, Uanis(C51A) \\sim Ueq, Uanis(C52) \\sim Ueq, Uanis(C54)
\\sim Ueq, Uanis(C58A) \\sim Ueq, Uanis(C54A) \\sim Ueq, Uanis(C58) \\sim Ueq,
Uanis(C52A) \\sim Ueq, Uanis(C56A) \\sim Ueq: with sigma of 0.01 and sigma for
terminal atoms of 0.02
5. Others
 Sof(Br0A)=Sof(C0AA)=Sof(C1AA)=Sof(C2AA)=Sof(H2AA)=Sof(C3AA)=Sof(H3AA)=
 Sof(C4AA)=Sof(H4AA)=Sof(C5AA)=Sof(Br5A)=Sof(O0AA)=1-FVAR(1)
 Sof(Br3)=Sof(Br4)=Sof(C4)=Sof(C5)=Sof(O5)=Sof(C6)=Sof(H6)=Sof(C7)=Sof(H7)=
 Sof(C8)=Sof(H8)=Sof(C9)=FVAR(1)
 Sof(C67A)=Sof(H67C)=Sof(H67D)=Sof(C68A)=Sof(H68D)=Sof(H68E)=Sof(H68F)=
 Sof(C73A)=Sof(H73C)=Sof(H73D)=Sof(C74A)=Sof(H74D)=Sof(H74E)=Sof(H74F)=
 Sof(C70A)=Sof(H70D)=Sof(H70E)=Sof(H70F)=Sof(C69A)=Sof(H69C)=Sof(H69D)=1-FVAR(2)
 Sof(C67)=Sof(H67A)=Sof(H67B)=Sof(C68)=Sof(H68A)=Sof(H68B)=Sof(H68C)=Sof(C69)=
 Sof(H69A)=Sof(H69B)=Sof(C70)=Sof(H70A)=Sof(H70B)=Sof(H70C)=Sof(C73)=Sof(H73A)=
 Sof(H73B)=Sof(C74)=Sof(H74A)=Sof(H74B)=Sof(H74C)=FVAR(2)
 Sof(C58A)=Sof(H58A)=Sof(H58B)=Sof(H58C)=Sof(C53A)=Sof(H53C)=Sof(H53D)=
 Sof(C54A)=Sof(H54D)=Sof(H54E)=Sof(H54F)=Sof(C57A)=Sof(H57C)=Sof(H57D)=
 Sof(C51A)=Sof(H51C)=Sof(H51D)=Sof(C52A)=Sof(H52D)=Sof(H52E)=Sof(H52F)=1-FVAR(3)
 Sof(C51)=Sof(H51A)=Sof(H51B)=Sof(C52)=Sof(H52A)=Sof(H52B)=Sof(H52C)=Sof(C53)=
 Sof(H53A)=Sof(H53B)=Sof(C54)=Sof(H54A)=Sof(H54B)=Sof(H54C)=Sof(C57)=Sof(H57A)=
 Sof(H57B)=Sof(C58)=Sof(H58D)=Sof(H58E)=Sof(H58F)=FVAR(3)
 Sof(H55C)=Sof(H55D)=Sof(C56A)=Sof(H56D)=Sof(H56E)=Sof(H56F)=1-FVAR(4)
 Sof(H55A)=Sof(H55B)=Sof(C56)=Sof(H56A)=Sof(H56B)=Sof(H56C)=FVAR(4)
 Sof(C61A)=Sof(H61C)=Sof(H61D)=Sof(C62A)=Sof(H62D)=Sof(H62E)=Sof(H62F)=
 Sof(C63A)=Sof(H63C)=Sof(H63D)=Sof(C64A)=Sof(H64D)=Sof(H64E)=Sof(H64F)=
 Sof(C65A)=Sof(H65C)=Sof(H65D)=Sof(C66A)=Sof(H66D)=Sof(H66E)=Sof(H66F)=
 Sof(C59A)=Sof(H59C)=Sof(H59D)=Sof(C60A)=Sof(H60D)=Sof(H60E)=Sof(H60F)=1-FVAR(5)
 Sof(C59)=Sof(H59A)=Sof(H59B)=Sof(C61)=Sof(H61A)=Sof(H61B)=Sof(C62)=Sof(H62A)=
 Sof(H62B)=Sof(H62C)=Sof(C63)=Sof(H63A)=Sof(H63B)=Sof(C64)=Sof(H64A)=Sof(H64B)=
 Sof(H64C)=Sof(C65)=Sof(H65A)=Sof(H65B)=Sof(C66)=Sof(H66A)=Sof(H66B)=Sof(H66C)=
 Sof(C60)=Sof(H60A)=Sof(H60B)=Sof(H60C)=FVAR(5)
 Fixed U11: C69(0.151704)
 Fixed X: C69A(0.473789)
 Fixed Y: C64A(0.39706) C59A(0.449769)
 Fixed Z: C63A(0.684) C64A(0.690371)
6.a Riding coordinates:
 O15(H15A,H15B)
6.b Free rotating group:
 O14(H14A,H14B), O13(H13B,H13C), O16(H16A,H16B)
6.c Secondary CH2 refined with riding coordinates:
 C36(H36A,H36B), C37(H37A,H37B), C39(H39A,H39B), C41(H41A,H41B), C67(H67A,
 H67B), C69(H69A,H69B), C71(H71A,H71B), C73(H73A,H73B), C43(H43A,H43B),
 C45(H45A,H45B), C47(H47A,H47B), C49(H49A,H49B), C51(H51A,H51B), C53(H53A,H53B),
  C55(H55A,H55B), C55(H55C,H55D), C57(H57A,H57B), C59(H59A,H59B), C61(H61A,
 H61B), C63(H63A,H63B), C65(H65A,H65B), C75(H75A,H75B), C77(H77A,H77B),
 C76(H76A,H76B), C67A(H67C,H67D), C73A(H73C,H73D), C69A(H69C,H69D), C53A(H53C,
 H53D), C57A(H57C,H57D), C51A(H51C,H51D), C61A(H61C,H61D), C63A(H63C,H63D),
 C65A(H65C,H65D), C59A(H59C,H59D)
6.d Me refined with riding coordinates:
 C34(H34A,H34B,H34C), C58A(H58A,H58B,H58C), C58(H58D,H58E,H58F), C64A(H64D,
 H64E,H64F)
6.e Aromatic/amide H refined with riding coordinates:
 C6(H6), C7(H7), C8(H8), C11(H11), C13(H13), C23(H23), C24(H24), C25(H25),
 C30(H30), C32(H32), C6A(H6AB), C7A(H7A), C8A(H8A), C11A(H11A), C13A(H13A),
 C23A(H23A), C24A(H24A), C25A(H25A), C30A(H30A), C32A(H32A), C2AA(H2AA),
 C3AA(H3AA), C4AA(H4AA)
6.f Idealised Me refined as rotating group:
 C17(H17A,H17B,H17C), C17A(H17D,H17E,H17F), C34A(H34D,H34E,H34F), C35(H35A,
 H35B,H35C), C38(H38A,H38B,H38C), C40(H40A,H40B,H40C), C42(H42A,H42B,H42C),
 C68(H68A,H68B,H68C), C70(H70A,H70B,H70C), C72(H72A,H72B,H72C), C74(H74A,H74B,
 H74C), C44(H44A,H44B,H44C), C46(H46A,H46B,H46C), C48(H48A,H48B,H48C), C50(H50A,
 H50B,H50C), C52(H52A,H52B,H52C), C54(H54A,H54B,H54C), C56(H56A,H56B,H56C),
 C62(H62A,H62B,H62C), C64(H64A,H64B,H64C), C66(H66A,H66B,H66C), C60(H60A,H60B,
 H60C), C68A(H68D,H68E,H68F), C74A(H74D,H74E,H74F), C70A(H70D,H70E,H70F),
 C54A(H54D,H54E,H54F), C52A(H52D,H52E,H52F), C56A(H56D,H56E,H56F), C62A(H62D,
 H62E,H62F), C66A(H66D,H66E,H66F), C60A(H60D,H60E,H60F)
6.g Idealised tetrahedral OH refined as rotating group:
 O6(H6A), O10(H10), O6A(H6AA), O10A(H10A)
;
_olex2_submission_special_instructions 'No special instructions were received'

loop_
_space_group_symop_operation_xyz
'x, y, z'
'-x+1/2, y+1/2, -z+1/2'
'-x, -y, -z'
'x-1/2, -y-1/2, z-1/2'

loop_
_atom_site_label
_atom_site_type_symbol
_atom_site_fract_x
_atom_site_fract_y
_atom_site_fract_z
_atom_site_U_iso_or_equiv
_atom_site_adp_type
_atom_site_occupancy
_atom_site_site_symmetry_order
_atom_site_calc_flag
_atom_site_refinement_flags_posn
_atom_site_refinement_flags_adp
_atom_site_refinement_flags_occupancy
_atom_site_disorder_assembly
_atom_site_disorder_group
Br1 Br 0.02630(6) 0.05124(4) 0.60827(2) 0.0507(2) Uani 1 1 d . . . . .
N1 N 0.7908(4) 0.2024(3) 0.65460(9) 0.0448(14) Uani 1 1 d . . . . .
C1 C 0.7395(5) 0.1806(4) 0.63549(11) 0.0396(16) Uani 1 1 d . . . . .
O1 O 0.6935(3) 0.2384(2) 0.62400(7) 0.0406(11) Uani 1 1 d . . . . .
O2 O 0.7735(3) -0.0096(3) 0.63402(7) 0.0400(11) Uani 1 1 d . . . . .
N2 N 0.8305(4) 0.0735(3) 0.66005(9) 0.0425(14) Uani 1 1 d . . . . .
Br2 Br 0.16429(6) 0.01297(5) 0.51847(2) 0.0633(2) Uani 1 1 d . . . . .
C2 C 0.8357(5) 0.1441(5) 0.66529(11) 0.0462(18) Uani 1 1 d . . . . .
Br3 Br 1.0940(9) 0.1065(8) 0.6652(2) 0.0606(18) Uani 0.599(3) 1 d . U P A 1
C3 C 0.7769(5) 0.0621(4) 0.64002(10) 0.0392(16) Uani 1 1 d . . . . .
N3 N 0.7310(4) 0.1133(3) 0.62667(8) 0.0361(12) Uani 1 1 d . . . . .
O3 O 0.4685(3) -0.0768(2) 0.59007(7) 0.0343(10) Uani 1 1 d . . . . .
N4 N 0.3101(4) -0.0443(3) 0.58024(9) 0.0343(12) Uani 1 1 d . . . . .
Br4 Br 0.79006(11) 0.10984(13) 0.72978(2) 0.0693(7) Uani 0.599(3) 1 d . U P A 1
O4 O 0.3882(3) 0.1709(2) 0.57941(7) 0.0350(10) Uani 1 1 d . . . . .
C4 C 0.9457(15) 0.0998(8) 0.6976(3) 0.040(3) Uani 0.599(3) 1 d . U P A 1
N5 N 0.2681(4) 0.0838(3) 0.57368(8) 0.0344(12) Uani 1 1 d . . . . .
C5 C 1.0364(17) 0.0746(11) 0.6912(4) 0.043(4) Uani 0.599(3) 1 d . U P A 1
O5 O 0.8920(12) 0.1562(6) 0.6860(2) 0.039(3) Uani 0.599(3) 1 d . U P A 1
C6 C 1.0912(12) 0.0219(9) 0.7032(3) 0.050(3) Uani 0.599(3) 1 d . U P A 1
H6 H 1.154684 0.005908 0.698350 0.060 Uiso 0.599(3) 1 calc R . P A 1
N6 N 0.4370(4) 0.0488(3) 0.58479(8) 0.0349(12) Uani 1 1 d . . . . .
O6 O 0.5710(3) -0.0161(3) 0.63126(7) 0.0454(11) Uani 1 1 d . . . . .
H6A H 0.508513 -0.019741 0.628809 0.068 Uiso 1 1 calc GR . . . .
C7 C 1.0507(11) -0.0074(9) 0.7227(2) 0.057(3) Uani 0.599(3) 1 d . U P A 1
H7 H 1.087103 -0.044878 0.731156 0.068 Uiso 0.599(3) 1 calc R . P A 1
O7 O 0.7499(4) -0.1265(3) 0.53704(8) 0.0621(15) Uani 1 1 d . . . . .
O8 O 0.8874(3) -0.0999(3) 0.55938(8) 0.0460(12) Uani 1 1 d . . . . .
C8 C 0.9611(12) 0.0153(9) 0.7301(2) 0.049(3) Uani 0.599(3) 1 d . U P A 1
H8 H 0.934060 -0.006784 0.743345 0.059 Uiso 0.599(3) 1 calc R . P A 1
O9 O 0.1523(3) -0.0120(2) 0.57032(8) 0.0406(11) Uani 1 1 d . . . . .
C9 C 0.9095(10) 0.0717(8) 0.7179(2) 0.045(3) Uani 0.599(3) 1 d . U P A 1
C10 C 0.7218(5) -0.0288(3) 0.61296(10) 0.0329(14) Uani 1 1 d . . . . .
O10 O 0.5041(3) 0.1802(3) 0.62305(7) 0.0424(11) Uani 1 1 d . . . . .
H10 H 0.441141 0.178448 0.621416 0.064 Uiso 1 1 calc GR . . . .
O11 O 0.6269(4) 0.2573(3) 0.52084(8) 0.0554(13) Uani 1 1 d . . . . .
C11 C 0.7783(5) -0.0481(4) 0.59471(10) 0.0358(15) Uani 1 1 d . . . . .
H11 H 0.849360 -0.043967 0.595979 0.043 Uiso 1 1 calc R . . . .
C12 C 0.7300(5) -0.0739(3) 0.57436(10) 0.0351(14) Uani 1 1 d . . . . .
O12 O 0.7698(4) 0.2780(3) 0.54178(8) 0.0504(12) Uani 1 1 d . . . . .
C13 C 0.6260(5) -0.0796(3) 0.57293(10) 0.0359(15) Uani 1 1 d . . . . .
H13 H 0.592360 -0.096994 0.559097 0.043 Uiso 1 1 calc R . . . .
C14 C 0.5719(4) -0.0602(3) 0.59145(10) 0.0323(14) Uani 1 1 d . . . . .
C15 C 0.6168(5) -0.0344(4) 0.61206(10) 0.0360(15) Uani 1 1 d . . . . .
C16 C 0.7872(5) -0.1022(4) 0.55481(11) 0.0415(16) Uani 1 1 d . . . . .
C17 C 0.9481(6) -0.1326(5) 0.54204(14) 0.062(2) Uani 1 1 d . . . . .
H17A H 0.934406 -0.107004 0.527256 0.093 Uiso 1 1 calc GR . . . .
H17B H 0.931612 -0.185633 0.540300 0.093 Uiso 1 1 calc GR . . . .
H17C H 1.019302 -0.127163 0.546827 0.093 Uiso 1 1 calc GR . . . .
C18 C 0.4026(5) -0.0212(3) 0.58476(10) 0.0319(14) Uani 1 1 d . . . . .
C19 C 0.2474(5) 0.0119(4) 0.57489(10) 0.0350(15) Uani 1 1 d . . . . .
C20 C 0.3649(5) 0.0977(3) 0.57940(10) 0.0321(14) Uani 1 1 d . . . . .
C21 C 0.0796(5) 0.0376(3) 0.56174(11) 0.0377(15) Uani 1 1 d . . . . .
C22 C 0.0687(5) 0.0514(4) 0.53815(12) 0.0453(17) Uani 1 1 d . . . . .
C23 C -0.0114(6) 0.0933(4) 0.52908(14) 0.059(2) Uani 1 1 d . . . . .
H23 H -0.017439 0.104174 0.513023 0.071 Uiso 1 1 calc R . . . .
C24 C -0.0813(6) 0.1188(4) 0.54344(15) 0.063(2) Uani 1 1 d . . . . .
H24 H -0.137296 0.146050 0.537102 0.076 Uiso 1 1 calc R . . . .
C25 C -0.0729(5) 0.1060(4) 0.56706(15) 0.055(2) Uani 1 1 d . . . . .
H25 H -0.122127 0.124483 0.576862 0.066 Uiso 1 1 calc R . . . .
C26 C 0.0084(5) 0.0661(4) 0.57599(12) 0.0403(16) Uani 1 1 d . . . . .
C27 C 0.4903(4) 0.1906(3) 0.58109(10) 0.0317(14) Uani 1 1 d . . . . .
C28 C 0.5421(5) 0.1973(3) 0.60281(11) 0.0371(15) Uani 1 1 d . . . . .
C29 C 0.6401(5) 0.2236(3) 0.60248(11) 0.0363(15) Uani 1 1 d . . . . .
C30 C 0.6849(5) 0.2431(3) 0.58285(11) 0.0378(15) Uani 1 1 d . . . . .
H30 H 0.752133 0.260781 0.583550 0.045 Uiso 1 1 calc R . . . .
C31 C 0.6309(5) 0.2367(3) 0.56166(10) 0.0351(15) Uani 1 1 d . . . . .
C32 C 0.5323(5) 0.2104(3) 0.56102(10) 0.0345(14) Uani 1 1 d . . . . .
H32 H 0.494701 0.206203 0.546692 0.041 Uiso 1 1 calc R . . . .
C33 C 0.6727(5) 0.2572(4) 0.53934(13) 0.0441(17) Uani 1 1 d . . . . .
C34 C 0.8145(6) 0.3022(5) 0.52061(13) 0.067(2) Uani 1 1 d . . . . .
H34A H 0.884757 0.316144 0.524061 0.101 Uiso 1 1 calc R . . . .
H34B H 0.811282 0.261393 0.509338 0.101 Uiso 1 1 calc R . . . .
H34C H 0.777458 0.345374 0.514199 0.101 Uiso 1 1 calc R . . . .
C1A C 0.4894(4) 0.4586(4) 0.62040(11) 0.0342(14) Uani 1 1 d . . . . .
Br1A Br 1.24238(6) 0.56654(5) 0.59260(2) 0.0643(2) Uani 1 1 d . . . . .
N1A N 0.4347(4) 0.4321(3) 0.63708(8) 0.0358(12) Uani 1 1 d . . . . .
O1A O 0.5259(3) 0.4040(2) 0.60697(7) 0.0374(10) Uani 1 1 d . . . . .
C2A C 0.4018(4) 0.4869(4) 0.65003(10) 0.0328(14) Uani 1 1 d . . . . .
O2A O 0.4827(3) 0.6498(2) 0.62719(8) 0.0415(11) Uani 1 1 d . . . . .
N2A N 0.4175(4) 0.5598(3) 0.64825(8) 0.0336(12) Uani 1 1 d . . . . .
Br2A Br 0.99125(6) 0.63260(5) 0.51351(2) 0.0633(2) Uani 1 1 d . . . . .
Br3A Br 0.14512(6) 0.54010(4) 0.65118(2) 0.0576(2) Uani 1 1 d . . . . .
N3A N 0.5101(4) 0.5286(3) 0.61514(9) 0.0346(12) Uani 1 1 d . . . . .
O3A O 0.7823(3) 0.7175(2) 0.58924(8) 0.0410(11) Uani 1 1 d . . . . .
C3A C 0.4720(4) 0.5761(4) 0.62998(11) 0.0331(14) Uani 1 1 d . . . . .
O4A O 0.8274(3) 0.4725(2) 0.56860(7) 0.0362(10) Uani 1 1 d . . . . .
N4A N 0.9322(4) 0.6805(3) 0.57748(9) 0.0381(13) Uani 1 1 d . . . . .
C4A C 0.3128(5) 0.5181(4) 0.68262(10) 0.0382(15) Uani 1 1 d . . . . .
Br4A Br 0.47859(7) 0.46496(6) 0.71098(2) 0.0825(3) Uani 1 1 d . . . . .
O5A O 0.3445(3) 0.4636(2) 0.66721(7) 0.0361(10) Uani 1 1 d . . . . .
N5A N 0.9536(4) 0.5535(3) 0.56608(9) 0.0369(12) Uani 1 1 d . . . . .
C5A C 0.2259(5) 0.5589(4) 0.67836(11) 0.0435(17) Uani 1 1 d . . . . .
N6A N 0.7954(4) 0.5941(3) 0.57849(9) 0.0354(12) Uani 1 1 d . . . . .
O6A O 0.6835(4) 0.6484(3) 0.62715(8) 0.0538(13) Uani 1 1 d . . . . .
H6AA H 0.745585 0.648961 0.625380 0.081 Uiso 1 1 calc GR . . . .
C6A C 0.1952(6) 0.6105(4) 0.69411(13) 0.057(2) Uani 1 1 d . . . . .
H6AB H 0.135175 0.638118 0.691084 0.069 Uiso 1 1 calc R . . . .
C7A C 0.2517(7) 0.6214(5) 0.71399(13) 0.068(2) Uani 1 1 d . . . . .
H7A H 0.231773 0.658350 0.724572 0.082 Uiso 1 1 calc R . . . .
O7A O 0.4922(4) 0.8044(3) 0.53564(8) 0.0565(13) Uani 1 1 d . . . . .
O8A O 0.3578(4) 0.7589(3) 0.55277(8) 0.0579(14) Uani 1 1 d . . . . .
C8A C 0.3371(6) 0.5802(5) 0.71921(12) 0.066(2) Uani 1 1 d . . . . .
H8A H 0.374280 0.587656 0.733473 0.079 Uiso 1 1 calc R . . . .
O9A O 1.0766(3) 0.6434(2) 0.56364(8) 0.0421(11) Uani 1 1 d . . . . .
C9A C 0.3685(6) 0.5280(4) 0.70355(12) 0.054(2) Uani 1 1 d . . . . .
O10A O 0.7209(3) 0.4499(3) 0.61053(7) 0.0446(11) Uani 1 1 d . . . . .
H10A H 0.781345 0.462202 0.609612 0.067 Uiso 1 1 calc GR . . . .
C10A C 0.5298(5) 0.6748(3) 0.60761(11) 0.0350(15) Uani 1 1 d . . . . .
O11A O 0.4322(3) 0.3860(3) 0.52235(8) 0.0488(12) Uani 1 1 d . . . . .
C11A C 0.4708(5) 0.7031(3) 0.58950(11) 0.0380(15) Uani 1 1 d . . . . .
H11A H 0.399726 0.700822 0.589794 0.046 Uiso 1 1 calc R . . . .
O12A O 0.5724(3) 0.4205(2) 0.50532(7) 0.0431(11) Uani 1 1 d . . . . .
C12A C 0.5158(5) 0.7350(3) 0.57068(11) 0.0382(15) Uani 1 1 d . . . . .
C13A C 0.6196(5) 0.7374(3) 0.57077(11) 0.0382(15) Uani 1 1 d . . . . .
H13A H 0.651341 0.759481 0.558171 0.046 Uiso 1 1 calc R . . . .
C14A C 0.6778(5) 0.7076(3) 0.58918(12) 0.0378(15) Uani 1 1 d . . . . .
C15A C 0.6348(5) 0.6761(3) 0.60823(11) 0.0388(15) Uani 1 1 d . . . . .
C16A C 0.4568(5) 0.7704(4) 0.55100(12) 0.0434(17) Uani 1 1 d . . . . .
C17A C 0.2937(6) 0.7962(6) 0.53521(14) 0.079(3) Uani 1 1 d . . . . .
H17D H 0.311134 0.779279 0.519858 0.119 Uiso 1 1 calc GR . . . .
H17E H 0.303586 0.850334 0.536403 0.119 Uiso 1 1 calc GR . . . .
H17F H 0.223293 0.784251 0.537550 0.119 Uiso 1 1 calc GR . . . .
C18A C 0.8388(5) 0.6608(4) 0.58147(10) 0.0350(15) Uani 1 1 d . . . . .
C19A C 0.9828(5) 0.6232(4) 0.56935(11) 0.0369(15) Uani 1 1 d . . . . .
C20A C 0.8585(5) 0.5439(3) 0.57149(10) 0.0333(14) Uani 1 1 d . . . . .
C21A C 1.1280(5) 0.5919(4) 0.55070(13) 0.0429(17) Uani 1 1 d . . . . .
C22A C 1.1027(5) 0.5808(4) 0.52756(14) 0.0478(18) Uani 1 1 d . . . . .
C23A C 1.1576(6) 0.5327(4) 0.51435(15) 0.061(2) Uani 1 1 d . . . . .
H23A H 1.138856 0.524575 0.498507 0.073 Uiso 1 1 calc R . . . .
C24A C 1.2400(7) 0.4969(5) 0.52466(18) 0.070(3) Uani 1 1 d . . . . .
H24A H 1.277978 0.463753 0.515769 0.084 Uiso 1 1 calc R . . . .
C25A C 1.2681(5) 0.5083(4) 0.54750(16) 0.057(2) Uani 1 1 d . . . . .
H25A H 1.326164 0.484351 0.554194 0.069 Uiso 1 1 calc R . . . .
C26A C 1.2115(5) 0.5551(4) 0.56082(13) 0.0476(18) Uani 1 1 d . . . . .
C27A C 0.7231(4) 0.4584(3) 0.56858(11) 0.0330(14) Uani 1 1 d . . . . .
C28A C 0.6768(5) 0.4454(3) 0.58930(10) 0.0334(14) Uani 1 1 d . . . . .
C29A C 0.5759(5) 0.4243(3) 0.58733(10) 0.0351(15) Uani 1 1 d . . . . .
C30A C 0.5254(5) 0.4143(3) 0.56613(10) 0.0335(14) Uani 1 1 d . . . . .
H30A H 0.457098 0.399017 0.565455 0.040 Uiso 1 1 calc R . . . .
C31A C 0.5732(5) 0.4263(3) 0.54587(10) 0.0344(14) Uani 1 1 d . . . . .
C32A C 0.6736(5) 0.4495(3) 0.54725(11) 0.0355(15) Uani 1 1 d . . . . .
H32A H 0.707500 0.459128 0.533551 0.043 Uiso 1 1 calc R . . . .
C33A C 0.5175(5) 0.4091(4) 0.52382(11) 0.0393(15) Uani 1 1 d . . . . .
C34A C 0.5271(6) 0.3937(4) 0.48347(12) 0.056(2) Uani 1 1 d . . . . .
H34D H 0.573750 0.401697 0.471194 0.083 Uiso 1 1 calc GR . . . .
H34E H 0.464675 0.420993 0.479775 0.083 Uiso 1 1 calc GR . . . .
H34F H 0.512506 0.340277 0.484711 0.083 Uiso 1 1 calc GR . . . .
N7 N 1.1381(4) 0.8101(3) 0.63491(9) 0.0399(13) Uani 1 1 d . . . . .
C35 C 1.1708(7) 0.7987(5) 0.59200(13) 0.067(2) Uani 1 1 d . . . . .
H35A H 1.194790 0.827334 0.578989 0.100 Uiso 1 1 calc GR . . . .
H35B H 1.101707 0.782239 0.588351 0.100 Uiso 1 1 calc GR . . . .
H35C H 1.214002 0.755048 0.594831 0.100 Uiso 1 1 calc GR . . . .
C36 C 1.1738(6) 0.8471(4) 0.61329(12) 0.0540(19) Uani 1 1 d . . . . .
H36A H 1.131885 0.891843 0.609954 0.065 Uiso 1 1 calc R . . . .
H36B H 1.243688 0.864370 0.616492 0.065 Uiso 1 1 calc R . . . .
C37 C 1.1415(6) 0.8689(4) 0.65360(13) 0.0527(19) Uani 1 1 d . . . . .
H37A H 1.091389 0.907993 0.649347 0.063 Uiso 1 1 calc R . . . .
H37B H 1.208602 0.892592 0.654310 0.063 Uiso 1 1 calc R . . . .
C38 C 1.1206(7) 0.8389(6) 0.67752(14) 0.087(3) Uani 1 1 d . . . . .
H38A H 1.055204 0.813898 0.676906 0.130 Uiso 1 1 calc GR . . . .
H38B H 1.120086 0.880415 0.688535 0.130 Uiso 1 1 calc GR . . . .
H38C H 1.173165 0.803288 0.682479 0.130 Uiso 1 1 calc GR . . . .
C39 C 1.2057(6) 0.7448(4) 0.64196(14) 0.062(2) Uani 1 1 d . . . . .
H39A H 1.179027 0.720974 0.655770 0.074 Uiso 1 1 calc R . . . .
H39B H 1.202003 0.707517 0.629345 0.074 Uiso 1 1 calc R . . . .
C40 C 1.3151(6) 0.7641(5) 0.64736(18) 0.086(3) Uani 1 1 d . . . . .
H40A H 1.342786 0.787694 0.633841 0.129 Uiso 1 1 calc GR . . . .
H40B H 1.352780 0.718399 0.651232 0.129 Uiso 1 1 calc GR . . . .
H40C H 1.320487 0.798553 0.660489 0.129 Uiso 1 1 calc GR . . . .
C41 C 1.0334(5) 0.7773(4) 0.63049(13) 0.0537(19) Uani 1 1 d . . . . .
H41A H 1.037223 0.736754 0.618973 0.064 Uiso 1 1 calc R . . . .
H41B H 1.012150 0.754685 0.645026 0.064 Uiso 1 1 calc R . . . .
C42 C 0.9540(6) 0.8320(5) 0.62196(16) 0.071(2) Uani 1 1 d . . . . .
H42A H 0.971530 0.852217 0.606997 0.106 Uiso 1 1 calc GR . . . .
H42B H 0.949729 0.872820 0.633124 0.106 Uiso 1 1 calc GR . . . .
H42C H 0.888973 0.806534 0.620226 0.106 Uiso 1 1 calc GR . . . .
N10 N 0.4341(5) 0.1726(4) 0.69953(10) 0.0560(17) Uani 1 1 d . . . . .
C67 C 0.3197(9) 0.1587(10) 0.6973(2) 0.068(4) Uani 0.666(16) 1 d . U P B 1
H67A H 0.306430 0.105507 0.700615 0.081 Uiso 0.666(16) 1 calc R . P B 1
H67B H 0.294959 0.168978 0.681247 0.081 Uiso 0.666(16) 1 calc R . P B 1
C68 C 0.2606(13) 0.2078(13) 0.7140(3) 0.119(7) Uani 0.666(16) 1 d . U P B 1
H68A H 0.189834 0.209946 0.708467 0.179 Uiso 0.666(16) 1 calc GR . P B 1
H68B H 0.288733 0.258317 0.714414 0.179 Uiso 0.666(16) 1 calc GR . P B 1
H68C H 0.265734 0.186134 0.729506 0.179 Uiso 0.666(16) 1 calc GR . P B 1
C69 C 0.4618(16) 0.148(2) 0.7229(6) 0.095(7) Uani 0.666(16) 1 d . U P B 1
H69A H 0.458319 0.191694 0.733492 0.114 Uiso 0.666(16) 1 calc R . P B 1
H69B H 0.532081 0.130494 0.723610 0.114 Uiso 0.666(16) 1 calc R . P B 1
C70 C 0.394(2) 0.0860(14) 0.7314(4) 0.119(8) Uani 0.666(16) 1 d . U P B 1
H70A H 0.402898 0.040904 0.722159 0.179 Uiso 0.666(16) 1 calc GR . P B 1
H70B H 0.323447 0.101984 0.729692 0.179 Uiso 0.666(16) 1 calc GR . P B 1
H70C H 0.411438 0.075276 0.747675 0.179 Uiso 0.666(16) 1 calc GR . P B 1
C71 C 0.4691(6) 0.1173(4) 0.68200(12) 0.0503(18) Uani 1 1 d . . . . .
H71A H 0.441276 0.067730 0.685602 0.060 Uiso 1 1 calc R . . . .
H71B H 0.440370 0.132104 0.666572 0.060 Uiso 1 1 calc R . . . .
C72 C 0.5788(7) 0.1098(7) 0.68063(19) 0.111(4) Uani 1 1 d . . . . .
H72A H 0.593379 0.069794 0.669766 0.166 Uiso 1 1 calc GR . . . .
H72B H 0.609092 0.097602 0.695950 0.166 Uiso 1 1 calc GR . . . .
H72C H 0.606776 0.156853 0.675268 0.166 Uiso 1 1 calc GR . . . .
C73 C 0.4616(15) 0.2457(12) 0.6968(4) 0.066(5) Uani 0.666(16) 1 d . . P B 1
H73A H 0.535061 0.249872 0.699952 0.079 Uiso 0.666(16) 1 calc R . P B 1
H73B H 0.428891 0.276190 0.708541 0.079 Uiso 0.666(16) 1 calc R . P B 1
C74 C 0.4356(16) 0.2775(8) 0.6737(3) 0.093(6) Uani 0.666(16) 1 d . U P B 1
H74A H 0.465150 0.246672 0.661894 0.140 Uiso 0.666(16) 1 calc GR . P B 1
H74B H 0.461968 0.328430 0.672944 0.140 Uiso 0.666(16) 1 calc GR . P B 1
H74C H 0.362421 0.278454 0.671047 0.140 Uiso 0.666(16) 1 calc GR . P B 1
N8 N 0.1212(4) 0.3188(3) 0.59849(10) 0.0430(14) Uani 1 1 d . . . . .
C43 C 0.0507(5) 0.2556(4) 0.60371(13) 0.0532(19) Uani 1 1 d . . . . .
H43A H 0.086447 0.220336 0.614405 0.064 Uiso 1 1 calc R . . . .
H43B H 0.033105 0.228437 0.589183 0.064 Uiso 1 1 calc R . . . .
C44 C -0.0460(6) 0.2800(6) 0.61437(19) 0.092(3) Uani 1 1 d . . . . .
H44A H -0.087829 0.307786 0.602898 0.137 Uiso 1 1 calc GR . . . .
H44B H -0.029799 0.312080 0.627758 0.137 Uiso 1 1 calc GR . . . .
H44C H -0.082669 0.235935 0.619319 0.137 Uiso 1 1 calc GR . . . .
C45 C 0.0737(5) 0.3762(4) 0.58195(12) 0.0511(19) Uani 1 1 d . . . . .
H45A H 0.016670 0.399846 0.589379 0.061 Uiso 1 1 calc R . . . .
H45B H 0.123790 0.415600 0.579292 0.061 Uiso 1 1 calc R . . . .
C46 C 0.0363(8) 0.3448(5) 0.55879(14) 0.083(3) Uani 1 1 d . . . . .
H46A H 0.011801 0.385647 0.548747 0.124 Uiso 1 1 calc GR . . . .
H46B H -0.018504 0.309571 0.561049 0.124 Uiso 1 1 calc GR . . . .
H46C H 0.091339 0.318975 0.551597 0.124 Uiso 1 1 calc GR . . . .
C47 C 0.1514(6) 0.3634(4) 0.62027(13) 0.0518(19) Uani 1 1 d . . . . .
H47A H 0.200176 0.402296 0.616208 0.062 Uiso 1 1 calc R . . . .
H47B H 0.091181 0.389128 0.625610 0.062 Uiso 1 1 calc R . . . .
C48 C 0.1970(7) 0.3179(5) 0.63991(14) 0.074(3) Uani 1 1 d . . . . .
H48A H 0.253834 0.289191 0.634554 0.111 Uiso 1 1 calc GR . . . .
H48B H 0.146460 0.283594 0.645500 0.111 Uiso 1 1 calc GR . . . .
H48C H 0.220477 0.351149 0.652491 0.111 Uiso 1 1 calc GR . . . .
C49 C 0.2116(5) 0.2810(4) 0.58869(14) 0.0520(19) Uani 1 1 d . . . . .
H49A H 0.240526 0.245501 0.600341 0.062 Uiso 1 1 calc R . . . .
H49B H 0.188573 0.251678 0.574923 0.062 Uiso 1 1 calc R . . . .
C50 C 0.2933(6) 0.3340(4) 0.58192(19) 0.081(3) Uani 1 1 d . . . . .
H50A H 0.265432 0.369769 0.570498 0.122 Uiso 1 1 calc GR . . . .
H50B H 0.347516 0.305671 0.575246 0.122 Uiso 1 1 calc GR . . . .
H50C H 0.319891 0.360981 0.595634 0.122 Uiso 1 1 calc GR . . . .
N9 N 0.6672(5) -0.1666(4) 0.69088(11) 0.0729(19) Uani 1 1 d D U . . .
C51 C 0.6681(10) -0.1750(12) 0.66462(17) 0.067(4) Uani 0.562(9) 1 d D U P C 1
H51A H 0.710484 -0.218427 0.661134 0.081 Uiso 0.562(9) 1 calc R . P C 1
H51B H 0.700211 -0.130114 0.658308 0.081 Uiso 0.562(9) 1 calc R . P C 1
C52 C 0.5651(10) -0.1852(9) 0.6519(3) 0.078(5) Uani 0.562(9) 1 d D U P C 1
H52A H 0.573169 -0.186670 0.635240 0.117 Uiso 0.562(9) 1 calc GR . P C 1
H52B H 0.521286 -0.143441 0.655614 0.117 Uiso 0.562(9) 1 calc GR . P C 1
H52C H 0.535013 -0.232097 0.656866 0.117 Uiso 0.562(9) 1 calc GR . P C 1
C53 C 0.5947(14) -0.2158(10) 0.7025(4) 0.105(6) Uani 0.562(9) 1 d D U P C 1
H53A H 0.525125 -0.207015 0.696310 0.126 Uiso 0.562(9) 1 calc R . P C 1
H53B H 0.598071 -0.207205 0.719413 0.126 Uiso 0.562(9) 1 calc R . P C 1
C54 C 0.6301(19) -0.2952(12) 0.6968(4) 0.125(7) Uani 0.562(9) 1 d D U P C 1
H54A H 0.623230 -0.302996 0.680011 0.187 Uiso 0.562(9) 1 calc GR . P C 1
H54B H 0.588874 -0.331777 0.704504 0.187 Uiso 0.562(9) 1 calc GR . P C 1
H54C H 0.700575 -0.301227 0.702092 0.187 Uiso 0.562(9) 1 calc GR . P C 1
C55 C 0.7769(6) -0.1673(6) 0.69848(16) 0.078(3) Uani 1 1 d D U . . .
H55A H 0.801026 -0.218709 0.695799 0.093 Uiso 0.57(4) 1 calc R . P D 1
H55B H 0.780332 -0.159887 0.715424 0.093 Uiso 0.57(4) 1 calc R . P D 1
H55C H 0.815068 -0.202072 0.688968 0.093 Uiso 0.43(4) 1 calc R . P D 2
H55D H 0.786967 -0.181479 0.714950 0.093 Uiso 0.43(4) 1 calc R . P D 2
C56 C 0.8550(16) -0.1149(15) 0.6889(4) 0.087(7) Uani 0.57(4) 1 d D U P D 1
H56A H 0.865776 -0.128222 0.672824 0.131 Uiso 0.57(4) 1 calc GR . P D 1
H56B H 0.918334 -0.119535 0.698159 0.131 Uiso 0.57(4) 1 calc GR . P D 1
H56C H 0.830824 -0.063337 0.689582 0.131 Uiso 0.57(4) 1 calc GR . P D 1
C57 C 0.6367(15) -0.0852(7) 0.6930(3) 0.090(5) Uani 0.562(9) 1 d D U P C 1
H57A H 0.683632 -0.053430 0.684738 0.108 Uiso 0.562(9) 1 calc R . P C 1
H57B H 0.568504 -0.078060 0.685764 0.108 Uiso 0.562(9) 1 calc R . P C 1
C58A C 0.616(2) -0.124(2) 0.7324(5) 0.131(9) Uani 0.438(9) 1 d . U P C 2
H58A H 0.568283 -0.091213 0.739495 0.197 Uiso 0.438(9) 1 calc R . P C 2
H58B H 0.605482 -0.175759 0.737484 0.197 Uiso 0.438(9) 1 calc R . P C 2
H58C H 0.684893 -0.108873 0.737116 0.197 Uiso 0.438(9) 1 calc R . P C 2
N11 N 0.8364(7) 0.4363(5) 0.69297(16) 0.105(3) Uani 1 1 d D U . . .
C59 C 0.9217(13) 0.4903(11) 0.6899(3) 0.130(5) Uani 0.696(7) 1 d D U P E 1
H59A H 0.894536 0.536685 0.682706 0.156 Uiso 0.696(7) 1 calc R . P E 1
H59B H 0.969103 0.468127 0.679241 0.156 Uiso 0.696(7) 1 calc R . P E 1
C61 C 0.8656(15) 0.3692(10) 0.7081(3) 0.146(6) Uani 0.696(7) 1 d D U P E 1
H61A H 0.811180 0.332060 0.709335 0.175 Uiso 0.696(7) 1 calc R . P E 1
H61B H 0.895262 0.382776 0.723586 0.175 Uiso 0.696(7) 1 calc R . P E 1
C62 C 0.9442(18) 0.3480(15) 0.6905(4) 0.191(9) Uani 0.696(7) 1 d D U P E 1
H62A H 0.913330 0.350968 0.674774 0.287 Uiso 0.696(7) 1 calc GR . P E 1
H62B H 0.967896 0.296944 0.693511 0.287 Uiso 0.696(7) 1 calc GR . P E 1
H62C H 1.001124 0.382543 0.691989 0.287 Uiso 0.696(7) 1 calc GR . P E 1
C63 C 0.7776(13) 0.4296(11) 0.6695(2) 0.134(5) Uani 0.696(7) 1 d D U P E 1
H63A H 0.754227 0.480275 0.664992 0.161 Uiso 0.696(7) 1 calc R . P E 1
H63B H 0.825558 0.413737 0.657993 0.161 Uiso 0.696(7) 1 calc R . P E 1
C64 C 0.6869(12) 0.3775(9) 0.6671(3) 0.123(6) Uani 0.696(7) 1 d D U P E 1
H64A H 0.686953 0.351393 0.652254 0.184 Uiso 0.696(7) 1 calc GR . P E 1
H64B H 0.625077 0.406710 0.667853 0.184 Uiso 0.696(7) 1 calc GR . P E 1
H64C H 0.690642 0.340942 0.679709 0.184 Uiso 0.696(7) 1 calc GR . P E 1
C65 C 0.7642(14) 0.4779(11) 0.7084(3) 0.140(6) Uani 0.696(7) 1 d D U P E 1
H65A H 0.802466 0.492657 0.722821 0.168 Uiso 0.696(7) 1 calc R . P E 1
H65B H 0.711750 0.442277 0.712808 0.168 Uiso 0.696(7) 1 calc R . P E 1
C66 C 0.7110(18) 0.5482(12) 0.6983(5) 0.189(9) Uani 0.696(7) 1 d D U P E 1
H66A H 0.694504 0.540722 0.681797 0.283 Uiso 0.696(7) 1 calc GR . P E 1
H66B H 0.755701 0.591417 0.700416 0.283 Uiso 0.696(7) 1 calc GR . P E 1
H66C H 0.649261 0.557154 0.706309 0.283 Uiso 0.696(7) 1 calc GR . P E 1
Cl6 Cl 0.3523(4) 0.9391(2) 0.47667(8) 0.1738(18) Uani 1 1 d . . . . .
Cl7 Cl 0.5667(4) 0.9266(3) 0.47783(9) 0.209(3) Uani 1 1 d . . . . .
C75 C 0.4580(10) 0.9062(8) 0.4928(2) 0.133(5) Uani 1 1 d . . . . .
H75A H 0.452410 0.851645 0.495114 0.160 Uiso 1 1 calc R . . . .
H75B H 0.462402 0.930470 0.508183 0.160 Uiso 1 1 calc R . . . .
Cl10 Cl 0.7424(2) -0.31893(18) 0.51921(5) 0.1069(10) Uani 1 1 d . . . . .
Cl11 Cl 0.7782(5) -0.2302(3) 0.47957(9) 0.250(4) Uani 1 1 d . . . . .
C77 C 0.6949(9) -0.2500(6) 0.49979(18) 0.103(4) Uani 1 1 d . . . . .
H77A H 0.631342 -0.267844 0.492073 0.123 Uiso 1 1 calc R . . . .
H77B H 0.680211 -0.204084 0.508465 0.123 Uiso 1 1 calc R . . . .
Cl8 Cl 0.2171(3) 0.4145(2) 0.74105(6) 0.1303(12) Uani 1 1 d . . . . .
Cl9 Cl 0.1098(3) 0.2841(2) 0.75463(7) 0.1356(12) Uani 1 1 d . . . . .
C76 C 0.2085(8) 0.3463(6) 0.76224(16) 0.090(3) Uani 1 1 d . . . . .
H76A H 0.196199 0.370182 0.777228 0.109 Uiso 1 1 calc R . . . .
H76B H 0.272604 0.318465 0.763981 0.109 Uiso 1 1 calc R . . . .
Cl2 Cl 0.93970(16) 0.68587(13) 0.68523(4) 0.0700(6) Uani 1 1 d . . . . .
Cl5 Cl 0.29328(12) 0.13384(10) 0.63010(3) 0.0443(4) Uani 1 1 d . . . . .
Cl4 Cl 0.35972(15) -0.06747(10) 0.68713(3) 0.0530(5) Uani 1 1 d . . . . .
Cl1 Cl 0.93512(13) 0.48689(11) 0.62159(3) 0.0548(5) Uani 1 1 d . . . . .
Cl3 Cl 0.62529(18) 0.33953(16) 0.74132(4) 0.0853(8) Uani 1 1 d . . . . .
O14 O 0.3808(4) -0.0261(3) 0.63604(8) 0.0471(12) Uani 1 1 d . . . . .
H14A H 0.356862 0.017810 0.635282 0.071 Uiso 1 1 d G . . . .
H14B H 0.380874 -0.037208 0.650283 0.071 Uiso 1 1 d G . . . .
O13 O 0.8749(4) 0.6460(3) 0.63394(10) 0.0586(14) Uani 1 1 d . . . . .
H13B H 0.895702 0.654794 0.647719 0.088 Uiso 1 1 d G . . . .
H13C H 0.909205 0.608702 0.629910 0.088 Uiso 1 1 d G . . . .
O16 O 0.4393(6) 0.2756(5) 0.76929(11) 0.101(2) Uani 1 1 d . . . . .
H16A H 0.456728 0.264822 0.783189 0.151 Uiso 1 1 d G . . . .
H16B H 0.476079 0.310614 0.764678 0.151 Uiso 1 1 d G . . . .
O15 O 0.6504(7) 0.1794(6) 0.76340(17) 0.166(4) Uani 1 1 d . . . . .
H15A H 0.686310 0.163649 0.752794 0.249 Uiso 1 1 d R . . . .
H15B H 0.615960 0.212779 0.756204 0.249 Uiso 1 1 d R . . . .
C60 C 0.9785(16) 0.5096(12) 0.7127(3) 0.155(8) Uani 0.696(7) 1 d D U P E 1
H60A H 1.025031 0.550854 0.710185 0.233 Uiso 0.696(7) 1 calc GR . P E 1
H60B H 1.016377 0.465915 0.718376 0.233 Uiso 0.696(7) 1 calc GR . P E 1
H60C H 0.930642 0.524578 0.724050 0.233 Uiso 0.696(7) 1 calc GR . P E 1
Br0A Br 0.78735(17) 0.1769(2) 0.72693(4) 0.0716(11) Uani 0.401(3) 1 d . U P A 2
C0AA C 0.8926(15) 0.1129(12) 0.7184(3) 0.046(4) Uani 0.401(3) 1 d . U P A 2
C1AA C 0.936(2) 0.1246(13) 0.6975(5) 0.039(4) Uani 0.401(3) 1 d . U P A 2
C2AA C 1.0635(19) 0.0365(16) 0.7085(4) 0.054(4) Uani 0.401(3) 1 d . U P A 2
H2AA H 1.124413 0.011718 0.705447 0.064 Uiso 0.401(3) 1 calc R . P A 2
C3AA C 1.017(2) 0.0203(15) 0.7282(4) 0.056(5) Uani 0.401(3) 1 d . U P A 2
H3AA H 1.040202 -0.019385 0.738009 0.068 Uiso 0.401(3) 1 calc R . P A 2
C4AA C 0.9404(16) 0.0615(13) 0.7333(4) 0.053(4) Uani 0.401(3) 1 d . U P A 2
H4AA H 0.915313 0.055861 0.748239 0.064 Uiso 0.401(3) 1 calc R . P A 2
C5AA C 1.022(3) 0.0917(17) 0.6914(7) 0.045(5) Uani 0.401(3) 1 d . U P A 2
Br5A Br 1.0870(13) 0.1203(12) 0.6633(3) 0.059(3) Uani 0.401(3) 1 d . U P A 2
O0AA O 0.8953(19) 0.1800(10) 0.6821(4) 0.042(4) Uani 0.401(3) 1 d . U P A 2
C67A C 0.336(2) 0.2092(17) 0.6919(5) 0.071(9) Uani 0.334(16) 1 d D U P B 2
H67C H 0.282486 0.171302 0.692506 0.085 Uiso 0.334(16) 1 calc R . P B 2
H67D H 0.340275 0.224276 0.675562 0.085 Uiso 0.334(16) 1 calc R . P B 2
C68A C 0.304(3) 0.2784(18) 0.7057(6) 0.104(12) Uani 0.334(16) 1 d D U P B 2
H68D H 0.332616 0.323495 0.699201 0.156 Uiso 0.334(16) 1 calc GR . P B 2
H68E H 0.327922 0.273222 0.721940 0.156 Uiso 0.334(16) 1 calc GR . P B 2
H68F H 0.230413 0.282165 0.704836 0.156 Uiso 0.334(16) 1 calc GR . P B 2
C73A C 0.520(3) 0.246(2) 0.6965(8) 0.070(12) Uani 0.334(16) 1 d . . P B 2
H73C H 0.505535 0.285165 0.708000 0.084 Uiso 0.334(16) 1 calc R . P B 2
H73D H 0.588125 0.227151 0.700274 0.084 Uiso 0.334(16) 1 calc R . P B 2
C74A C 0.518(3) 0.2824(16) 0.6728(5) 0.069(8) Uani 0.334(16) 1 d . U P B 2
H74D H 0.530474 0.244390 0.661113 0.104 Uiso 0.334(16) 1 calc GR . P B 2
H74E H 0.570307 0.320761 0.672612 0.104 Uiso 0.334(16) 1 calc GR . P B 2
H74F H 0.452220 0.305345 0.669306 0.104 Uiso 0.334(16) 1 calc GR . P B 2
C70A C 0.448(2) 0.0699(19) 0.7327(6) 0.060(8) Uani 0.334(16) 1 d . U P B 2
H70D H 0.492257 0.034458 0.725287 0.090 Uiso 0.334(16) 1 calc GR . P B 2
H70E H 0.378127 0.058789 0.728123 0.090 Uiso 0.334(16) 1 calc GR . P B 2
H70F H 0.458372 0.065454 0.749565 0.090 Uiso 0.334(16) 1 calc GR . P B 2
C69A C 0.473789 0.150(3) 0.7253(9) 0.044(9) Uani 0.334(16) 1 d . U P B 2
H69C H 0.547643 0.156290 0.726533 0.053 Uiso 0.334(16) 1 calc R . P B 2
H69D H 0.444967 0.185457 0.736261 0.053 Uiso 0.334(16) 1 calc R . P B 2
C53A C 0.637(2) -0.2442(10) 0.6984(5) 0.089(6) Uani 0.438(9) 1 d D U P C 2
H53C H 0.641569 -0.244483 0.715525 0.107 Uiso 0.438(9) 1 calc R . P C 2
H53D H 0.688445 -0.279070 0.693296 0.107 Uiso 0.438(9) 1 calc R . P C 2
C54A C 0.535(2) -0.278(2) 0.6911(6) 0.141(9) Uani 0.438(9) 1 d . U P C 2
H54D H 0.488319 -0.238407 0.686074 0.211 Uiso 0.438(9) 1 calc GR . P C 2
H54E H 0.508386 -0.304943 0.704155 0.211 Uiso 0.438(9) 1 calc GR . P C 2
H54F H 0.543158 -0.312990 0.678272 0.211 Uiso 0.438(9) 1 calc GR . P C 2
C58 C 0.6375(18) -0.0614(15) 0.7179(4) 0.130(7) Uani 0.562(9) 1 d . U P C 1
H58D H 0.617593 -0.008908 0.718732 0.195 Uiso 0.562(9) 1 calc R . P C 1
H58E H 0.590193 -0.092253 0.726061 0.195 Uiso 0.562(9) 1 calc R . P C 1
H58F H 0.705213 -0.067646 0.725036 0.195 Uiso 0.562(9) 1 calc R . P C 1
C57A C 0.6012(18) -0.1200(15) 0.7058(4) 0.097(6) Uani 0.438(9) 1 d D U P C 2
H57C H 0.530527 -0.133625 0.701693 0.116 Uiso 0.438(9) 1 calc R . P C 2
H57D H 0.609492 -0.067116 0.701327 0.116 Uiso 0.438(9) 1 calc R . P C 2
C51A C 0.626(2) -0.1488(14) 0.6669(2) 0.084(6) Uani 0.438(9) 1 d D U P C 2
H51C H 0.553700 -0.162556 0.665152 0.101 Uiso 0.438(9) 1 calc R . P C 2
H51D H 0.632179 -0.094798 0.663694 0.101 Uiso 0.438(9) 1 calc R . P C 2
C52A C 0.683(2) -0.1916(14) 0.6513(4) 0.094(7) Uani 0.438(9) 1 d . U P C 2
H52D H 0.669256 -0.173698 0.635514 0.141 Uiso 0.438(9) 1 calc GR . P C 2
H52E H 0.664211 -0.244361 0.652298 0.141 Uiso 0.438(9) 1 calc GR . P C 2
H52F H 0.754714 -0.186038 0.655604 0.141 Uiso 0.438(9) 1 calc GR . P C 2
C56A C 0.809(3) -0.083(2) 0.6944(6) 0.107(10) Uani 0.43(4) 1 d . U P D 2
H56D H 0.813282 -0.073787 0.677765 0.161 Uiso 0.43(4) 1 calc GR . P D 2
H56E H 0.874592 -0.073394 0.702271 0.161 Uiso 0.43(4) 1 calc GR . P D 2
H56F H 0.758894 -0.049298 0.700522 0.161 Uiso 0.43(4) 1 calc GR . P D 2
C61A C 0.9387(15) 0.429(2) 0.6824(7) 0.123(7) Uani 0.304(7) 1 d D U P E 2
H61C H 0.964474 0.480476 0.682950 0.147 Uiso 0.304(7) 1 calc R . P E 2
H61D H 0.920248 0.419097 0.665933 0.147 Uiso 0.304(7) 1 calc R . P E 2
C62A C 1.034(3) 0.382(2) 0.6867(8) 0.122(11) Uani 0.304(7) 1 d D U P E 2
H62D H 1.054724 0.361700 0.671945 0.184 Uiso 0.304(7) 1 calc GR . P E 2
H62E H 1.021130 0.341115 0.697266 0.184 Uiso 0.304(7) 1 calc GR . P E 2
H62F H 1.087986 0.413787 0.693444 0.184 Uiso 0.304(7) 1 calc GR . P E 2
C63A C 0.774(2) 0.3700(14) 0.684000 0.131(7) Uani 0.304(7) 1 d D U P E 2
H63C H 0.793822 0.323118 0.692070 0.158 Uiso 0.304(7) 1 calc R . P E 2
H63D H 0.778194 0.363283 0.667120 0.158 Uiso 0.304(7) 1 calc R . P E 2
C64A C 0.670(3) 0.397060 0.690371 0.192(14) Uani 0.304(7) 1 d D U P E 2
H64D H 0.619854 0.359636 0.685627 0.288 Uiso 0.304(7) 1 calc R . P E 2
H64E H 0.670220 0.404581 0.707116 0.288 Uiso 0.304(7) 1 calc R . P E 2
H64F H 0.654769 0.444292 0.682449 0.288 Uiso 0.304(7) 1 calc R . P E 2
C65A C 0.804(3) 0.5028(16) 0.6780(5) 0.136(7) Uani 0.304(7) 1 d D U P E 2
H65C H 0.858519 0.509245 0.667243 0.163 Uiso 0.304(7) 1 calc R . P E 2
H65D H 0.809048 0.546197 0.688601 0.163 Uiso 0.304(7) 1 calc R . P E 2
C66A C 0.707(3) 0.515(3) 0.6633(8) 0.166(16) Uani 0.304(7) 1 d D U P E 2
H66D H 0.723019 0.535118 0.648151 0.250 Uiso 0.304(7) 1 calc GR . P E 2
H66E H 0.664342 0.550963 0.671018 0.250 Uiso 0.304(7) 1 calc GR . P E 2
H66F H 0.671183 0.467769 0.661184 0.250 Uiso 0.304(7) 1 calc GR . P E 2
C59A C 0.827(4) 0.449769 0.7186(2) 0.147(7) Uani 0.304(7) 1 d D U P E 2
H59C H 0.884227 0.426552 0.727469 0.176 Uiso 0.304(7) 1 calc R . P E 2
H59D H 0.764167 0.426949 0.723629 0.176 Uiso 0.304(7) 1 calc R . P E 2
C60A C 0.826(3) 0.5346(7) 0.7231(7) 0.128(11) Uani 0.304(7) 1 d D U P E 2
H60D H 0.861375 0.545236 0.737982 0.192 Uiso 0.304(7) 1 calc GR . P E 2
H60E H 0.756143 0.551827 0.723507 0.192 Uiso 0.304(7) 1 calc GR . P E 2
H60F H 0.858988 0.560502 0.710752 0.192 Uiso 0.304(7) 1 calc GR . P E 2

loop_
_atom_site_aniso_label
_atom_site_aniso_U_11
_atom_site_aniso_U_22
_atom_site_aniso_U_33
_atom_site_aniso_U_23
_atom_site_aniso_U_13
_atom_site_aniso_U_12
Br1 0.0487(5) 0.0500(5) 0.0529(4) -0.0044(3) -0.0016(3) -0.0096(4)
N1 0.038(3) 0.051(4) 0.045(3) -0.019(3) -0.003(3) -0.003(3)
C1 0.027(4) 0.051(5) 0.040(4) -0.005(3) -0.002(3) -0.004(3)
O1 0.032(3) 0.043(3) 0.046(3) -0.012(2) -0.005(2) -0.006(2)
O2 0.037(3) 0.044(3) 0.038(2) 0.000(2) -0.0110(19) 0.002(2)
N2 0.038(3) 0.054(4) 0.034(3) -0.008(3) -0.007(2) -0.007(3)
Br2 0.0587(5) 0.0768(6) 0.0542(5) -0.0095(4) 0.0010(4) -0.0023(4)
C2 0.040(4) 0.068(6) 0.030(3) -0.011(3) -0.005(3) 0.000(4)
Br3 0.065(2) 0.068(4) 0.048(2) 0.004(2) -0.0048(14) -0.0038(18)
C3 0.034(4) 0.048(5) 0.035(3) -0.005(3) 0.001(3) -0.009(3)
N3 0.030(3) 0.041(3) 0.036(3) -0.003(2) -0.002(2) -0.001(3)
O3 0.025(2) 0.025(2) 0.053(3) 0.0023(19) -0.0030(19) 0.0001(18)
N4 0.024(3) 0.033(3) 0.045(3) 0.000(2) -0.005(2) -0.007(2)
Br4 0.0606(10) 0.0886(18) 0.0594(9) 0.0058(8) 0.0108(7) 0.0200(9)
O4 0.027(2) 0.029(2) 0.048(2) 0.0068(19) -0.0043(18) -0.0018(19)
C4 0.045(6) 0.040(6) 0.033(5) -0.003(5) -0.012(4) 0.003(5)
N5 0.028(3) 0.031(3) 0.044(3) 0.002(2) -0.004(2) -0.005(2)
C5 0.044(6) 0.045(7) 0.038(5) -0.007(6) -0.010(5) -0.001(5)
O5 0.048(5) 0.029(6) 0.038(5) 0.004(4) -0.014(4) -0.005(5)
C6 0.048(6) 0.054(6) 0.046(6) -0.013(5) -0.007(5) 0.007(5)
N6 0.032(3) 0.035(3) 0.037(3) 0.001(2) -0.003(2) 0.000(2)
O6 0.034(3) 0.059(3) 0.042(3) -0.005(2) 0.000(2) 0.000(2)
C7 0.057(6) 0.061(6) 0.050(6) 0.006(5) -0.008(5) 0.012(5)
O7 0.051(3) 0.084(4) 0.051(3) -0.030(3) 0.005(2) -0.013(3)
O8 0.036(3) 0.047(3) 0.056(3) -0.008(2) 0.007(2) -0.002(2)
C8 0.052(6) 0.055(6) 0.039(5) 0.007(5) -0.003(5) 0.002(6)
O9 0.029(2) 0.030(2) 0.061(3) 0.000(2) -0.015(2) -0.003(2)
C9 0.045(5) 0.049(6) 0.041(5) 0.000(5) -0.008(4) 0.004(5)
C10 0.032(4) 0.031(4) 0.034(3) -0.003(3) -0.006(3) -0.001(3)
O10 0.034(3) 0.053(3) 0.040(2) -0.001(2) 0.002(2) -0.009(2)
O11 0.056(3) 0.063(4) 0.047(3) 0.008(2) -0.005(2) -0.006(3)
C11 0.022(3) 0.043(4) 0.042(3) -0.004(3) -0.004(3) -0.003(3)
C12 0.039(4) 0.025(3) 0.041(3) -0.002(3) 0.000(3) -0.004(3)
O12 0.045(3) 0.053(3) 0.055(3) 0.004(2) 0.010(2) -0.010(2)
C13 0.033(4) 0.036(4) 0.038(3) -0.006(3) -0.004(3) -0.006(3)
C14 0.025(3) 0.030(4) 0.041(3) 0.001(3) -0.005(3) 0.002(3)
C15 0.031(4) 0.040(4) 0.037(3) 0.004(3) -0.002(3) 0.003(3)
C16 0.044(4) 0.035(4) 0.046(4) -0.006(3) 0.003(3) -0.008(3)
C17 0.048(5) 0.063(6) 0.077(5) -0.011(4) 0.021(4) -0.005(4)
C18 0.037(4) 0.026(3) 0.032(3) 0.002(3) -0.002(3) -0.003(3)
C19 0.026(3) 0.041(4) 0.037(3) 0.000(3) -0.006(3) -0.006(3)
C20 0.037(4) 0.027(4) 0.031(3) 0.002(3) -0.004(3) -0.005(3)
C21 0.032(4) 0.030(4) 0.050(4) -0.001(3) -0.008(3) -0.009(3)
C22 0.036(4) 0.039(4) 0.060(4) -0.005(3) -0.012(3) -0.002(3)
C23 0.057(5) 0.060(5) 0.058(5) 0.002(4) -0.011(4) 0.001(4)
C24 0.048(5) 0.057(5) 0.082(6) 0.010(4) -0.023(4) 0.006(4)
C25 0.037(4) 0.044(5) 0.084(6) -0.008(4) -0.007(4) 0.007(4)
C26 0.033(4) 0.028(4) 0.059(4) -0.005(3) -0.006(3) -0.006(3)
C27 0.021(3) 0.032(4) 0.041(3) 0.003(3) -0.003(3) -0.002(3)
C28 0.032(4) 0.030(4) 0.049(4) 0.001(3) 0.005(3) -0.004(3)
C29 0.040(4) 0.027(4) 0.041(4) -0.002(3) -0.006(3) -0.005(3)
C30 0.031(4) 0.025(3) 0.057(4) -0.004(3) 0.000(3) -0.003(3)
C31 0.036(4) 0.028(4) 0.041(3) 0.003(3) 0.000(3) -0.004(3)
C32 0.037(4) 0.030(4) 0.036(3) 0.006(3) -0.008(3) 0.003(3)
C33 0.042(4) 0.029(4) 0.062(5) 0.002(3) 0.008(4) -0.003(3)
C34 0.067(6) 0.079(6) 0.057(5) 0.015(4) 0.015(4) -0.018(5)
C1A 0.023(3) 0.031(4) 0.047(4) -0.006(3) 0.000(3) 0.002(3)
Br1A 0.0489(5) 0.0558(5) 0.0860(6) 0.0164(4) -0.0173(4) -0.0100(4)
N1A 0.034(3) 0.035(3) 0.038(3) -0.004(2) 0.003(2) -0.005(2)
O1A 0.034(3) 0.030(2) 0.049(3) -0.001(2) 0.011(2) -0.002(2)
C2A 0.026(3) 0.031(4) 0.040(3) 0.003(3) -0.002(3) -0.002(3)
O2A 0.041(3) 0.028(3) 0.057(3) 0.005(2) 0.014(2) 0.001(2)
N2A 0.032(3) 0.031(3) 0.037(3) 0.000(2) 0.003(2) -0.003(2)
Br2A 0.0469(5) 0.0818(6) 0.0613(5) 0.0159(4) 0.0043(4) 0.0068(4)
Br3A 0.0525(5) 0.0542(5) 0.0640(5) -0.0012(4) -0.0163(4) 0.0040(4)
N3A 0.026(3) 0.033(3) 0.045(3) 0.000(2) 0.004(2) 0.003(2)
O3A 0.025(2) 0.030(3) 0.069(3) 0.003(2) 0.006(2) -0.003(2)
C3A 0.022(3) 0.031(4) 0.046(4) -0.001(3) -0.002(3) -0.001(3)
O4A 0.028(2) 0.030(3) 0.051(3) -0.004(2) 0.0060(19) -0.0011(19)
N4A 0.022(3) 0.036(3) 0.056(3) 0.002(3) 0.003(2) -0.004(2)
C4A 0.044(4) 0.037(4) 0.034(3) -0.001(3) 0.009(3) 0.003(3)
Br4A 0.0806(7) 0.1086(8) 0.0550(5) -0.0308(5) -0.0276(4) 0.0484(6)
O5A 0.040(3) 0.036(3) 0.033(2) 0.0024(19) 0.0031(19) -0.003(2)
N5A 0.027(3) 0.040(3) 0.044(3) 0.001(2) 0.004(2) -0.005(2)
C5A 0.044(4) 0.040(4) 0.047(4) 0.006(3) 0.005(3) -0.001(3)
N6A 0.026(3) 0.029(3) 0.051(3) -0.005(2) 0.003(2) -0.003(2)
O6A 0.041(3) 0.057(3) 0.064(3) 0.017(3) 0.005(2) 0.008(3)
C6A 0.061(5) 0.059(5) 0.053(5) 0.000(4) 0.013(4) 0.026(4)
C7A 0.091(7) 0.069(6) 0.046(4) -0.009(4) 0.011(4) 0.029(5)
O7A 0.059(3) 0.064(4) 0.046(3) 0.006(3) -0.001(2) -0.009(3)
O8A 0.039(3) 0.076(4) 0.058(3) -0.007(3) -0.005(2) 0.005(3)
C8A 0.080(6) 0.075(6) 0.040(4) -0.019(4) -0.010(4) 0.027(5)
O9A 0.024(2) 0.036(3) 0.067(3) 0.002(2) 0.009(2) -0.006(2)
C9A 0.058(5) 0.065(5) 0.039(4) -0.007(4) 0.002(3) 0.016(4)
O10A 0.034(3) 0.053(3) 0.047(3) -0.001(2) 0.002(2) -0.006(2)
C10A 0.030(4) 0.023(3) 0.053(4) -0.002(3) 0.014(3) -0.001(3)
O11A 0.034(3) 0.054(3) 0.058(3) -0.011(2) 0.000(2) -0.005(2)
C11A 0.034(4) 0.030(4) 0.050(4) -0.007(3) 0.006(3) 0.002(3)
O12A 0.045(3) 0.041(3) 0.042(3) -0.002(2) -0.003(2) -0.009(2)
C12A 0.038(4) 0.029(4) 0.047(4) -0.005(3) 0.002(3) -0.006(3)
C13A 0.038(4) 0.025(3) 0.052(4) -0.003(3) 0.007(3) 0.000(3)
C14A 0.028(4) 0.027(4) 0.059(4) -0.001(3) 0.008(3) 0.001(3)
C15A 0.040(4) 0.022(3) 0.055(4) 0.003(3) 0.005(3) -0.001(3)
C16A 0.036(4) 0.041(4) 0.052(4) -0.017(3) -0.006(3) 0.000(3)
C17A 0.050(5) 0.123(8) 0.063(5) -0.006(5) -0.018(4) 0.019(5)
C18A 0.030(4) 0.034(4) 0.042(3) 0.007(3) 0.004(3) 0.003(3)
C19A 0.024(3) 0.041(4) 0.046(4) 0.004(3) -0.002(3) -0.004(3)
C20A 0.034(4) 0.030(4) 0.035(3) -0.004(3) -0.006(3) 0.001(3)
C21A 0.029(4) 0.039(4) 0.062(5) 0.008(3) 0.014(3) -0.005(3)
C22A 0.029(4) 0.040(4) 0.076(5) 0.004(4) 0.018(4) 0.000(3)
C23A 0.053(5) 0.057(5) 0.076(6) 0.006(4) 0.021(4) -0.006(4)
C24A 0.055(6) 0.052(5) 0.108(8) 0.006(5) 0.045(5) 0.011(4)
C25A 0.034(4) 0.049(5) 0.091(6) 0.022(4) 0.017(4) 0.007(4)
C26A 0.027(4) 0.042(4) 0.075(5) 0.011(4) 0.012(3) -0.006(3)
C27A 0.024(3) 0.027(3) 0.049(4) -0.002(3) 0.003(3) -0.002(3)
C28A 0.030(4) 0.029(4) 0.041(4) -0.001(3) 0.004(3) -0.002(3)
C29A 0.037(4) 0.028(3) 0.041(4) -0.003(3) 0.012(3) 0.001(3)
C30A 0.030(4) 0.024(3) 0.046(4) -0.002(3) 0.004(3) 0.001(3)
C31A 0.031(4) 0.030(4) 0.043(4) -0.001(3) 0.005(3) 0.001(3)
C32A 0.039(4) 0.026(3) 0.043(4) 0.001(3) 0.009(3) 0.001(3)
C33A 0.037(4) 0.036(4) 0.046(4) -0.001(3) 0.007(3) 0.002(3)
C34A 0.063(5) 0.060(5) 0.043(4) -0.007(4) -0.008(4) -0.010(4)
N7 0.039(3) 0.031(3) 0.050(3) 0.000(2) 0.001(3) -0.003(3)
C35 0.090(7) 0.059(5) 0.052(5) -0.015(4) 0.013(4) -0.026(5)
C36 0.063(5) 0.041(4) 0.059(5) 0.005(4) 0.014(4) -0.014(4)
C37 0.059(5) 0.034(4) 0.066(5) -0.011(4) 0.007(4) 0.001(4)
C38 0.095(7) 0.111(8) 0.055(5) -0.023(5) 0.023(5) -0.035(6)
C39 0.070(6) 0.041(5) 0.072(5) -0.005(4) -0.016(4) 0.008(4)
C40 0.058(6) 0.075(7) 0.122(8) -0.033(6) -0.022(5) 0.026(5)
C41 0.041(4) 0.055(5) 0.064(5) 0.003(4) -0.004(4) -0.011(4)
C42 0.044(5) 0.073(6) 0.094(6) -0.011(5) -0.008(4) -0.008(4)
N10 0.055(4) 0.068(5) 0.044(3) -0.017(3) -0.008(3) 0.005(4)
C67 0.057(7) 0.078(8) 0.068(7) -0.027(6) 0.003(5) -0.007(6)
C68 0.090(11) 0.159(16) 0.110(12) -0.042(11) 0.017(9) 0.011(11)
C69 0.149 0.082(15) 0.052(13) -0.017(10) -0.019(11) -0.028(11)
C70 0.152(16) 0.121(15) 0.087(12) -0.028(11) 0.027(13) -0.033(13)
C71 0.060(5) 0.044(4) 0.047(4) -0.009(3) 0.006(3) -0.007(4)
C72 0.065(7) 0.167(12) 0.100(8) -0.038(8) -0.001(6) 0.035(7)
C73 0.082(14) 0.054(10) 0.059(8) 0.002(7) -0.024(11) -0.002(12)
C74 0.124(13) 0.063(9) 0.088(10) 0.005(7) -0.036(10) -0.004(9)
N8 0.037(3) 0.032(3) 0.059(4) 0.004(3) 0.002(3) -0.011(3)
C43 0.042(4) 0.046(5) 0.071(5) -0.001(4) 0.001(4) -0.019(4)
C44 0.044(5) 0.095(8) 0.139(9) -0.020(7) 0.036(6) -0.028(5)
C45 0.043(4) 0.049(5) 0.061(5) 0.003(4) 0.002(3) 0.004(4)
C46 0.111(8) 0.074(6) 0.061(5) -0.005(5) -0.015(5) 0.026(6)
C47 0.047(5) 0.033(4) 0.074(5) -0.008(4) -0.006(4) -0.008(3)
C48 0.091(7) 0.056(6) 0.070(6) -0.013(4) -0.028(5) 0.007(5)
C49 0.043(4) 0.035(4) 0.079(5) 0.002(4) 0.009(4) -0.004(3)
C50 0.048(5) 0.038(5) 0.162(9) 0.017(5) 0.041(6) -0.001(4)
N9 0.063(4) 0.082(4) 0.073(4) -0.009(3) -0.005(3) 0.013(3)
C51 0.062(7) 0.073(8) 0.066(7) 0.000(6) -0.005(6) 0.007(6)
C52 0.080(10) 0.070(9) 0.080(9) -0.016(8) -0.023(8) 0.003(8)
C53 0.098(9) 0.119(9) 0.097(8) 0.001(7) 0.004(7) -0.004(7)
C54 0.109(13) 0.146(14) 0.119(12) 0.026(12) -0.005(11) -0.010(12)
C55 0.067(5) 0.091(6) 0.074(5) -0.002(4) -0.001(4) 0.016(5)
C56 0.068(11) 0.106(14) 0.086(11) -0.006(10) -0.007(9) 0.011(10)
C57 0.080(8) 0.097(8) 0.092(8) -0.018(7) -0.004(6) 0.023(7)
C58A 0.112(15) 0.156(16) 0.127(15) -0.038(13) 0.020(13) 0.022(13)
N11 0.117(5) 0.103(5) 0.098(5) -0.012(4) 0.034(4) -0.015(4)
C59 0.125(8) 0.130(8) 0.137(8) 0.008(7) 0.009(7) -0.015(7)
C61 0.141(9) 0.145(9) 0.154(9) -0.011(7) 0.017(7) -0.001(7)
C62 0.175(14) 0.180(14) 0.217(15) -0.057(13) -0.005(13) -0.004(12)
C63 0.134(8) 0.139(8) 0.129(8) -0.003(7) 0.010(7) -0.013(7)
C64 0.133(12) 0.119(11) 0.116(11) -0.020(9) -0.002(9) 0.024(10)
C65 0.134(8) 0.149(8) 0.137(8) 0.004(7) 0.013(7) -0.013(7)
C66 0.171(16) 0.161(14) 0.233(17) -0.002(13) 0.014(14) 0.010(12)
Cl6 0.207(5) 0.144(4) 0.166(4) -0.010(3) -0.041(3) 0.053(3)
Cl7 0.226(5) 0.227(5) 0.181(4) -0.084(4) 0.064(4) -0.109(4)
C75 0.121(11) 0.154(13) 0.124(10) 0.014(9) -0.003(8) -0.027(9)
Cl10 0.0723(17) 0.132(3) 0.114(2) -0.0487(19) -0.0223(15) 0.0229(16)
Cl11 0.368(8) 0.204(5) 0.194(5) -0.085(4) 0.177(5) -0.149(5)
C77 0.117(9) 0.089(8) 0.100(8) -0.027(6) -0.014(7) -0.031(7)
Cl8 0.146(3) 0.133(3) 0.113(2) 0.018(2) 0.017(2) 0.017(2)
Cl9 0.119(3) 0.144(3) 0.146(3) -0.029(2) 0.029(2) -0.009(2)
C76 0.083(7) 0.117(9) 0.072(6) -0.012(6) 0.006(5) 0.015(6)
Cl2 0.0556(13) 0.0740(15) 0.0816(14) 0.0125(11) 0.0144(11) 0.0100(11)
Cl5 0.0382(10) 0.0484(11) 0.0461(9) 0.0063(8) 0.0014(7) -0.0025(8)
Cl4 0.0615(12) 0.0495(11) 0.0475(10) 0.0012(8) -0.0035(8) -0.0083(9)
Cl1 0.0345(10) 0.0673(13) 0.0616(11) -0.0025(9) -0.0067(8) 0.0067(9)
Cl3 0.0720(16) 0.124(2) 0.0582(13) 0.0240(13) -0.0120(11) -0.0091(14)
O14 0.047(3) 0.049(3) 0.045(3) -0.001(2) 0.004(2) 0.004(2)
O13 0.045(3) 0.053(4) 0.077(4) 0.006(3) -0.003(3) 0.006(3)
O16 0.094(5) 0.146(8) 0.062(4) -0.022(4) 0.007(4) -0.027(5)
O15 0.146(9) 0.179(10) 0.172(9) -0.051(7) 0.003(7) 0.037(7)
C60 0.158(14) 0.140(14) 0.165(14) 0.009(12) -0.019(12) -0.016(12)
Br0A 0.0622(15) 0.099(3) 0.0524(12) -0.0058(12) -0.0082(10) 0.0035(13)
C0AA 0.047(7) 0.048(7) 0.042(6) 0.001(6) -0.006(5) -0.006(6)
C1AA 0.044(6) 0.040(7) 0.032(6) -0.001(6) -0.013(5) -0.002(6)
C2AA 0.052(7) 0.057(7) 0.050(7) -0.004(6) -0.009(6) -0.002(6)
C3AA 0.061(8) 0.061(7) 0.046(7) 0.009(6) -0.005(7) 0.006(7)
C4AA 0.059(7) 0.056(7) 0.044(6) 0.002(6) -0.008(6) 0.002(6)
C5AA 0.046(7) 0.047(8) 0.041(6) -0.004(6) -0.009(6) 0.002(6)
Br5A 0.054(4) 0.076(7) 0.048(3) 0.010(3) 0.003(3) -0.016(4)
O0AA 0.049(6) 0.039(8) 0.036(7) 0.000(6) -0.017(5) -0.004(7)
C67A 0.067(12) 0.080(12) 0.065(11) -0.001(9) 0.002(8) 0.011(9)
C68A 0.110(19) 0.095(18) 0.107(18) -0.003(14) 0.002(14) 0.053(15)
C73A 0.10(3) 0.026(14) 0.08(2) 0.000(12) -0.04(3) -0.01(2)
C74A 0.080(16) 0.054(13) 0.075(14) 0.003(11) 0.002(13) -0.020(13)
C70A 0.071(16) 0.067(15) 0.044(12) 0.005(11) 0.002(12) -0.001(13)
C69A 0.051(10) 0.042(13) 0.040(12) 0.006(9) 0.008(9) 0.001(8)
C53A 0.083(9) 0.096(9) 0.087(8) -0.005(8) 0.000(7) 0.002(8)
C54A 0.125(15) 0.158(15) 0.137(14) -0.002(13) -0.003(13) -0.027(13)
C58 0.122(13) 0.146(14) 0.118(12) -0.041(11) -0.025(11) 0.028(11)
C57A 0.091(8) 0.104(9) 0.096(8) -0.009(7) 0.000(7) 0.015(7)
C51A 0.083(9) 0.083(9) 0.084(8) 0.002(7) -0.013(7) 0.005(7)
C52A 0.112(13) 0.085(12) 0.082(12) -0.007(11) -0.014(11) -0.006(11)
C56A 0.106(16) 0.122(16) 0.093(14) -0.017(12) 0.002(12) -0.009(13)
C61A 0.121(10) 0.122(10) 0.126(10) 0.002(8) 0.012(8) -0.011(8)
C62A 0.121(17) 0.118(17) 0.132(17) 0.001(14) 0.032(15) -0.007(14)
C63A 0.131(10) 0.130(10) 0.134(10) -0.001(8) 0.007(8) -0.011(8)
C64A 0.20(2) 0.19(2) 0.19(2) -0.002(16) 0.006(16) -0.002(16)
C65A 0.137(9) 0.134(9) 0.136(9) -0.002(8) 0.014(8) -0.009(8)
C66A 0.18(2) 0.17(2) 0.15(2) 0.016(17) 0.022(17) -0.003(17)
C59A 0.146(9) 0.151(9) 0.144(9) -0.003(8) 0.016(8) -0.002(8)
C60A 0.136(17) 0.129(17) 0.120(17) -0.003(14) 0.012(14) 0.003(15)

loop_
_atom_type_symbol
_atom_type_description
_atom_type_scat_dispersion_real
_atom_type_scat_dispersion_imag
_atom_type_scat_source
C C 0.0033 0.0016 'International Tables Vol C Tables 4.2.6.8 and 6.1.1.4'
H H 0.0000 0.0000 'International Tables Vol C Tables 4.2.6.8 and 6.1.1.4'
Br Br -0.2901 2.4595 'International Tables Vol C Tables 4.2.6.8 and 6.1.1.4'
Cl Cl 0.1484 0.1585 'International Tables Vol C Tables 4.2.6.8 and 6.1.1.4'
N N 0.0061 0.0033 'International Tables Vol C Tables 4.2.6.8 and 6.1.1.4'
O O 0.0106 0.0060 'International Tables Vol C Tables 4.2.6.8 and 6.1.1.4'

loop_
_geom_angle_atom_site_label_1
_geom_angle_atom_site_label_2
_geom_angle_atom_site_label_3
_geom_angle
C1 N1 C2 110.8(6)
N1 C1 O1 112.6(6)
N3 C1 N1 128.6(6)
N3 C1 O1 118.8(5)
C1 O1 C29 118.5(5)
C3 O2 C10 118.0(5)
C2 N2 C3 111.6(6)
N1 C2 O5 118.8(8)
N1 C2 O0AA 100.9(10)
N2 C2 N1 129.3(6)
N2 C2 O5 111.7(8)
N2 C2 O0AA 129.6(10)
O2 C3 N2 112.4(6)
N3 C3 O2 120.4(5)
N3 C3 N2 127.2(6)
C1 N3 C3 112.3(5)
C18 O3 C14 118.6(5)
C18 N4 C19 112.3(5)
C20 O4 C27 117.8(5)
C5 C4 O5 123.4(18)
C5 C4 C9 117.8(15)
C9 C4 O5 118.6(16)
C19 N5 C20 111.7(5)
C4 C5 Br3 122.9(16)
C4 C5 C6 123(2)
C6 C5 Br3 113.7(16)
C4 O5 C2 122.7(11)
C5 C6 H6 121.3
C5 C6 C7 117.3(16)
C7 C6 H6 121.3
C20 N6 C18 112.1(5)
C15 O6 H6A 109.5
C6 C7 H7 118.8
C8 C7 C6 122.5(14)
C8 C7 H7 118.8
C16 O8 C17 115.8(5)
C7 C8 H8 120.8
C7 C8 C9 118.4(13)
C9 C8 H8 120.8
C19 O9 C21 119.9(5)
C4 C9 Br4 120.9(11)
C4 C9 C8 120.5(13)
C8 C9 Br4 118.6(11)
C11 C10 O2 117.6(5)
C11 C10 C15 122.7(5)
C15 C10 O2 119.3(5)
C28 O10 H10 109.5
C10 C11 H11 120.4
C10 C11 C12 119.2(6)
C12 C11 H11 120.4
C11 C12 C16 121.8(6)
C13 C12 C11 119.3(6)
C13 C12 C16 118.7(5)
C33 O12 C34 115.3(6)
C12 C13 H13 120.0
C14 C13 C12 120.1(5)
C14 C13 H13 120.0
C13 C14 O3 117.2(5)
C13 C14 C15 122.6(6)
C15 C14 O3 119.7(5)
O6 C15 C10 116.8(5)
O6 C15 C14 127.1(6)
C14 C15 C10 116.1(6)
O7 C16 O8 122.7(6)
O7 C16 C12 124.8(6)
O8 C16 C12 112.5(5)
O8 C17 H17A 109.5
O8 C17 H17B 109.5
O8 C17 H17C 109.5
H17A C17 H17B 109.5
H17A C17 H17C 109.5
H17B C17 H17C 109.5
N4 C18 O3 113.9(5)
N4 C18 N6 127.9(6)
N6 C18 O3 118.2(5)
N4 C19 O9 112.2(5)
N5 C19 N4 128.1(6)
N5 C19 O9 119.7(6)
N5 C20 O4 113.5(5)
N6 C20 O4 118.6(5)
N6 C20 N5 127.8(6)
O9 C21 C22 120.1(6)
O9 C21 C26 120.6(6)
C26 C21 C22 118.7(6)
C21 C22 Br2 119.4(5)
C23 C22 Br2 120.1(6)
C23 C22 C21 120.5(7)
C22 C23 H23 120.4
C24 C23 C22 119.3(7)
C24 C23 H23 120.4
C23 C24 H24 119.1
C23 C24 C25 121.8(7)
C25 C24 H24 119.1
C24 C25 H25 120.8
C26 C25 C24 118.5(7)
C26 C25 H25 120.8
C21 C26 Br1 118.8(5)
C25 C26 Br1 120.0(6)
C25 C26 C21 121.2(7)
O4 C27 C28 120.7(5)
C32 C27 O4 116.5(5)
C32 C27 C28 122.4(6)
O10 C28 C27 125.0(6)
O10 C28 C29 119.4(6)
C29 C28 C27 115.7(6)
C28 C29 O1 118.4(6)
C30 C29 O1 117.6(6)
C30 C29 C28 123.7(6)
C29 C30 H30 120.4
C29 C30 C31 119.1(6)
C31 C30 H30 120.4
C30 C31 C32 119.5(6)
C30 C31 C33 123.2(6)
C32 C31 C33 117.3(6)
C27 C32 C31 119.6(5)
C27 C32 H32 120.2
C31 C32 H32 120.2
O11 C33 O12 122.0(6)
O11 C33 C31 125.6(6)
O12 C33 C31 112.4(6)
O12 C34 H34A 109.5
O12 C34 H34B 109.5
O12 C34 H34C 109.5
H34A C34 H34B 109.5
H34A C34 H34C 109.5
H34B C34 H34C 109.5
N1A C1A O1A 112.8(5)
N3A C1A N1A 129.5(6)
N3A C1A O1A 117.7(5)
C2A N1A C1A 111.1(5)
C1A O1A C29A 118.8(5)
N1A C2A N2A 128.7(6)
N1A C2A O5A 114.0(5)
N2A C2A O5A 117.3(5)
C3A O2A C10A 118.0(5)
C2A N2A C3A 111.6(5)
C1A N3A C3A 111.4(5)
C18A O3A C14A 118.3(5)
O2A C3A N2A 112.0(5)
N3A C3A O2A 120.4(6)
N3A C3A N2A 127.6(6)
C20A O4A C27A 117.7(5)
C18A N4A C19A 110.8(5)
C5A C4A O5A 122.2(6)
C5A C4A C9A 119.2(6)
C9A C4A O5A 118.4(6)
C2A O5A C4A 117.0(5)
C19A N5A C20A 111.4(5)
C4A C5A Br3A 119.3(5)
C6A C5A Br3A 119.7(6)
C6A C5A C4A 120.9(7)
C20A N6A C18A 111.9(5)
C15A O6A H6AA 109.5
C5A C6A H6AB 120.4
C7A C6A C5A 119.3(7)
C7A C6A H6AB 120.4
C6A C7A H7A 119.2
C6A C7A C8A 121.6(7)
C8A C7A H7A 119.2
C16A O8A C17A 114.7(6)
C7A C8A H8A 120.2
C7A C8A C9A 119.6(7)
C9A C8A H8A 120.2
C19A O9A C21A 116.2(5)
C4A C9A Br4A 119.5(5)
C8A C9A C4A 119.3(7)
C8A C9A Br4A 121.0(6)
C28A O10A H10A 109.5
C11A C10A O2A 118.2(6)
C11A C10A C15A 123.0(6)
C15A C10A O2A 118.5(6)
C10A C11A H11A 120.1
C10A C11A C12A 119.7(6)
C12A C11A H11A 120.1
C33A O12A C34A 115.2(5)
C11A C12A C16A 122.7(6)
C13A C12A C11A 118.7(6)
C13A C12A C16A 118.5(6)
C12A C13A H13A 119.7
C12A C13A C14A 120.5(6)
C14A C13A H13A 119.7
C13A C14A O3A 117.8(6)
C13A C14A C15A 121.8(6)
C15A C14A O3A 120.1(6)
O6A C15A C10A 117.1(6)
O6A C15A C14A 126.7(6)
C14A C15A C10A 116.2(6)
O7A C16A O8A 124.3(7)
O7A C16A C12A 124.9(6)
O8A C16A C12A 110.9(6)
O8A C17A H17D 109.5
O8A C17A H17E 109.5
O8A C17A H17F 109.5
H17D C17A H17E 109.5
H17D C17A H17F 109.5
H17E C17A H17F 109.5
N4A C18A O3A 113.7(6)
N4A C18A N6A 128.3(6)
N6A C18A O3A 117.9(5)
N4A C19A O9A 111.9(6)
N5A C19A N4A 129.1(6)
N5A C19A O9A 119.0(6)
N5A C20A O4A 112.5(5)
N6A C20A O4A 119.3(6)
N6A C20A N5A 128.2(6)
O9A C21A C26A 119.4(7)
C22A C21A O9A 121.1(6)
C22A C21A C26A 119.2(7)
C21A C22A Br2A 119.4(5)
C21A C22A C23A 121.1(7)
C23A C22A Br2A 119.4(6)
C22A C23A H23A 120.6
C24A C23A C22A 118.8(8)
C24A C23A H23A 120.6
C23A C24A H24A 119.4
C25A C24A C23A 121.2(8)
C25A C24A H24A 119.4
C24A C25A H25A 120.1
C24A C25A C26A 119.8(7)
C26A C25A H25A 120.1
C21A C26A Br1A 119.3(6)
C25A C26A Br1A 120.9(6)
C25A C26A C21A 119.8(7)
C28A C27A O4A 120.6(5)
C32A C27A O4A 116.4(5)
C32A C27A C28A 122.6(6)
O10A C28A C27A 126.0(6)
O10A C28A C29A 117.8(5)
C29A C28A C27A 116.2(5)
C28A C29A O1A 120.3(5)
C30A C29A O1A 117.3(6)
C30A C29A C28A 122.0(6)
C29A C30A H30A 119.7
C29A C30A C31A 120.7(6)
C31A C30A H30A 119.7
C30A C31A C32A 118.8(6)
C30A C31A C33A 118.0(6)
C32A C31A C33A 123.1(6)
C27A C32A C31A 119.7(6)
C27A C32A H32A 120.2
C31A C32A H32A 120.2
O11A C33A O12A 123.1(6)
O11A C33A C31A 124.0(6)
O12A C33A C31A 112.9(6)
O12A C34A H34D 109.5
O12A C34A H34E 109.5
O12A C34A H34F 109.5
H34D C34A H34E 109.5
H34D C34A H34F 109.5
H34E C34A H34F 109.5
C36 N7 C39 110.5(6)
C36 N7 C41 110.8(5)
C37 N7 C36 106.8(5)
C37 N7 C39 110.5(5)
C37 N7 C41 112.4(5)
C39 N7 C41 105.9(5)
H35A C35 H35B 109.5
H35A C35 H35C 109.5
H35B C35 H35C 109.5
C36 C35 H35A 109.5
C36 C35 H35B 109.5
C36 C35 H35C 109.5
N7 C36 H36A 108.4
N7 C36 H36B 108.4
C35 C36 N7 115.4(6)
C35 C36 H36A 108.4
C35 C36 H36B 108.4
H36A C36 H36B 107.5
N7 C37 H37A 108.8
N7 C37 H37B 108.8
N7 C37 C38 114.0(6)
H37A C37 H37B 107.6
C38 C37 H37A 108.8
C38 C37 H37B 108.8
C37 C38 H38A 109.5
C37 C38 H38B 109.5
C37 C38 H38C 109.5
H38A C38 H38B 109.5
H38A C38 H38C 109.5
H38B C38 H38C 109.5
N7 C39 H39A 108.4
N7 C39 H39B 108.4
H39A C39 H39B 107.5
C40 C39 N7 115.5(7)
C40 C39 H39A 108.4
C40 C39 H39B 108.4
C39 C40 H40A 109.5
C39 C40 H40B 109.5
C39 C40 H40C 109.5
H40A C40 H40B 109.5
H40A C40 H40C 109.5
H40B C40 H40C 109.5
N7 C41 H41A 108.5
N7 C41 H41B 108.5
H41A C41 H41B 107.5
C42 C41 N7 115.2(6)
C42 C41 H41A 108.5
C42 C41 H41B 108.5
C41 C42 H42A 109.5
C41 C42 H42B 109.5
C41 C42 H42C 109.5
H42A C42 H42B 109.5
H42A C42 H42C 109.5
H42B C42 H42C 109.5
C69 N10 C67 103.2(12)
C69 N10 C71 111.1(15)
C71 N10 C67 100.4(7)
C71 N10 C73A 101.5(17)
C71 N10 C69A 111.2(17)
C73 N10 C67 114.4(11)
C73 N10 C69 109.6(16)
C73 N10 C71 117.1(11)
C67A N10 C71 112.6(10)
C67A N10 C73A 101.5(18)
C67A N10 C69A 128.2(15)
C69A N10 C73A 96(2)
N10 C67 H67A 109.0
N10 C67 H67B 109.0
N10 C67 C68 113.0(11)
H67A C67 H67B 107.8
C68 C67 H67A 109.0
C68 C67 H67B 109.0
C67 C68 H68A 109.5
C67 C68 H68B 109.5
C67 C68 H68C 109.5
H68A C68 H68B 109.5
H68A C68 H68C 109.5
H68B C68 H68C 109.5
N10 C69 H69A 109.0
N10 C69 H69B 109.0
N10 C69 C70 112.9(17)
H69A C69 H69B 107.8
C70 C69 H69A 109.0
C70 C69 H69B 109.0
C69 C70 H70A 109.5
C69 C70 H70B 109.5
C69 C70 H70C 109.5
H70A C70 H70B 109.5
H70A C70 H70C 109.5
H70B C70 H70C 109.5
N10 C71 H71A 108.3
N10 C71 H71B 108.3
H71A C71 H71B 107.4
C72 C71 N10 116.1(7)
C72 C71 H71A 108.3
C72 C71 H71B 108.3
C71 C72 H72A 109.5
C71 C72 H72B 109.5
C71 C72 H72C 109.5
H72A C72 H72B 109.5
H72A C72 H72C 109.5
H72B C72 H72C 109.5
N10 C73 H73A 108.6
N10 C73 H73B 108.6
N10 C73 C74 114.8(14)
H73A C73 H73B 107.5
C74 C73 H73A 108.6
C74 C73 H73B 108.6
C73 C74 H74A 109.5
C73 C74 H74B 109.5
C73 C74 H74C 109.5
H74A C74 H74B 109.5
H74A C74 H74C 109.5
H74B C74 H74C 109.5
C43 N8 C45 112.9(5)
C43 N8 C47 111.4(5)
C43 N8 C49 104.7(5)
C45 N8 C47 104.5(5)
C45 N8 C49 112.2(5)
C49 N8 C47 111.2(5)
N8 C43 H43A 108.6
N8 C43 H43B 108.6
N8 C43 C44 114.5(6)
H43A C43 H43B 107.6
C44 C43 H43A 108.6
C44 C43 H43B 108.6
C43 C44 H44A 109.5
C43 C44 H44B 109.5
C43 C44 H44C 109.5
H44A C44 H44B 109.5
H44A C44 H44C 109.5
H44B C44 H44C 109.5
N8 C45 H45A 108.6
N8 C45 H45B 108.6
H45A C45 H45B 107.6
C46 C45 N8 114.5(6)
C46 C45 H45A 108.6
C46 C45 H45B 108.6
C45 C46 H46A 109.5
C45 C46 H46B 109.5
C45 C46 H46C 109.5
H46A C46 H46B 109.5
H46A C46 H46C 109.5
H46B C46 H46C 109.5
N8 C47 H47A 108.6
N8 C47 H47B 108.6
H47A C47 H47B 107.5
C48 C47 N8 114.8(6)
C48 C47 H47A 108.6
C48 C47 H47B 108.6
C47 C48 H48A 109.5
C47 C48 H48B 109.5
C47 C48 H48C 109.5
H48A C48 H48B 109.5
H48A C48 H48C 109.5
H48B C48 H48C 109.5
N8 C49 H49A 108.7
N8 C49 H49B 108.7
H49A C49 H49B 107.6
C50 C49 N8 114.4(6)
C50 C49 H49A 108.7
C50 C49 H49B 108.7
C49 C50 H50A 109.5
C49 C50 H50B 109.5
C49 C50 H50C 109.5
H50A C50 H50B 109.5
H50A C50 H50C 109.5
H50B C50 H50C 109.5
C53 N9 C51 115.5(12)
C53 N9 C55 120.3(11)
C53 N9 C57 110.2(12)
C55 N9 C51 103.3(7)
C55 N9 C57 104.1(9)
C55 N9 C53A 100.4(12)
C55 N9 C57A 115.0(12)
C57 N9 C51 101.1(11)
C57A N9 C53A 99.6(17)
C51A N9 C55 125.2(12)
C51A N9 C53A 111.6(16)
C51A N9 C57A 102.3(15)
N9 C51 H51A 108.4
N9 C51 H51B 108.4
N9 C51 C52 115.7(11)
H51A C51 H51B 107.4
C52 C51 H51A 108.4
C52 C51 H51B 108.4
C51 C52 H52A 109.5
C51 C52 H52B 109.5
C51 C52 H52C 109.5
H52A C52 H52B 109.5
H52A C52 H52C 109.5
H52B C52 H52C 109.5
N9 C53 H53A 111.1
N9 C53 H53B 111.1
N9 C53 C54 103.5(15)
H53A C53 H53B 109.0
C54 C53 H53A 111.1
C54 C53 H53B 111.1
C53 C54 H54A 109.5
C53 C54 H54B 109.5
C53 C54 H54C 109.5
H54A C54 H54B 109.5
H54A C54 H54C 109.5
H54B C54 H54C 109.5
N9 C55 H55A 106.3
N9 C55 H55B 106.3
N9 C55 H55C 111.3
N9 C55 H55D 111.3
N9 C55 C56 124.0(11)
N9 C55 C56A 102.3(18)
H55A C55 H55B 106.4
H55C C55 H55D 109.2
C56 C55 H55A 106.3
C56 C55 H55B 106.3
C56A C55 H55C 111.3
C56A C55 H55D 111.3
C55 C56 H56A 109.5
C55 C56 H56B 109.5
C55 C56 H56C 109.5
H56A C56 H56B 109.5
H56A C56 H56C 109.5
H56B C56 H56C 109.5
N9 C57 H57A 109.4
N9 C57 H57B 109.4
H57A C57 H57B 108.0
C58 C57 N9 111.3(15)
C58 C57 H57A 109.4
C58 C57 H57B 109.4
H58A C58A H58B 109.5
H58A C58A H58C 109.5
H58B C58A H58C 109.5
C57A C58A H58A 109.5
C57A C58A H58B 109.5
C57A C58A H58C 109.5
C59 N11 C61 113.7(13)
C59 N11 C63 107.2(11)
C59 N11 C65 104.8(13)
C61 N11 C63 123.4(13)
C61 N11 C65 101.2(12)
C63 N11 C65 104.3(13)
C63A N11 C61A 106.0(13)
C65A N11 C61A 94(2)
C65A N11 C63A 106(2)
C59A N11 C61A 122(3)
C59A N11 C63A 112.7(14)
C59A N11 C65A 113.3(13)
N11 C59 H59A 109.1
N11 C59 H59B 109.1
N11 C59 C60 112.7(14)
H59A C59 H59B 107.8
C60 C59 H59A 109.1
C60 C59 H59B 109.1
N11 C61 H61A 113.9
N11 C61 H61B 113.9
N11 C61 C62 88.5(14)
H61A C61 H61B 111.1
C62 C61 H61A 113.9
C62 C61 H61B 113.9
C61 C62 H62A 109.5
C61 C62 H62B 109.5
C61 C62 H62C 109.5
H62A C62 H62B 109.5
H62A C62 H62C 109.5
H62B C62 H62C 109.5
N11 C63 H63A 107.5
N11 C63 H63B 107.5
H63A C63 H63B 107.0
C64 C63 N11 119.4(13)
C64 C63 H63A 107.5
C64 C63 H63B 107.5
C63 C64 H64A 109.5
C63 C64 H64B 109.5
C63 C64 H64C 109.5
H64A C64 H64B 109.5
H64A C64 H64C 109.5
H64B C64 H64C 109.5
N11 C65 H65A 107.9
N11 C65 H65B 107.9
N11 C65 C66 117.5(16)
H65A C65 H65B 107.2
C66 C65 H65A 107.9
C66 C65 H65B 107.9
C65 C66 H66A 109.5
C65 C66 H66B 109.5
C65 C66 H66C 109.5
H66A C66 H66B 109.5
H66A C66 H66C 109.5
H66B C66 H66C 109.5
Cl6 C75 Cl7 109.0(8)
Cl6 C75 H75A 109.9
Cl6 C75 H75B 109.9
Cl7 C75 H75A 109.9
Cl7 C75 H75B 109.9
H75A C75 H75B 108.3
Cl10 C77 H77A 109.4
Cl10 C77 H77B 109.4
Cl11 C77 Cl10 111.2(7)
Cl11 C77 H77A 109.4
Cl11 C77 H77B 109.4
H77A C77 H77B 108.0
Cl8 C76 Cl9 110.1(6)
Cl8 C76 H76A 109.6
Cl8 C76 H76B 109.6
Cl9 C76 H76A 109.6
Cl9 C76 H76B 109.6
H76A C76 H76B 108.1
H14A O14 H14B 104.4
H13B O13 H13C 104.5
H16A O16 H16B 109.5
H15A O15 H15B 100.9
C59 C60 H60A 109.5
C59 C60 H60B 109.5
C59 C60 H60C 109.5
H60A C60 H60B 109.5
H60A C60 H60C 109.5
H60B C60 H60C 109.5
C1AA C0AA Br0A 118.9(17)
C1AA C0AA C4AA 116(2)
C4AA C0AA Br0A 124.0(16)
C0AA C1AA O0AA 119(2)
C5AA C1AA C0AA 124(3)
C5AA C1AA O0AA 116(3)
C3AA C2AA H2AA 119.0
C3AA C2AA C5AA 122(3)
C5AA C2AA H2AA 119.0
C2AA C3AA H3AA 121.2
C4AA C3AA C2AA 118(2)
C4AA C3AA H3AA 121.2
C0AA C4AA H4AA 117.6
C3AA C4AA C0AA 125(2)
C3AA C4AA H4AA 117.6
C1AA C5AA C2AA 114(3)
C1AA C5AA Br5A 122(2)
C2AA C5AA Br5A 124(2)
C2 O0AA C1AA 107.6(16)
N10 C67A H67C 108.0
N10 C67A H67D 108.0
N10 C67A C68A 117(2)
H67C C67A H67D 107.2
C68A C67A H67C 108.0
C68A C67A H67D 108.0
C67A C68A H68D 109.5
C67A C68A H68E 109.5
C67A C68A H68F 109.5
H68D C68A H68E 109.5
H68D C68A H68F 109.5
H68E C68A H68F 109.5
N10 C73A H73C 108.4
N10 C73A H73D 108.4
H73C C73A H73D 107.4
C74A C73A N10 116(2)
C74A C73A H73C 108.4
C74A C73A H73D 108.4
C73A C74A H74D 109.5
C73A C74A H74E 109.5
C73A C74A H74F 109.5
H74D C74A H74E 109.5
H74D C74A H74F 109.5
H74E C74A H74F 109.5
H70D C70A H70E 109.5
H70D C70A H70F 109.5
H70E C70A H70F 109.5
C69A C70A H70D 109.5
C69A C70A H70E 109.5
C69A C70A H70F 109.5
N10 C69A H69C 108.5
N10 C69A H69D 108.5
C70A C69A N10 115(3)
C70A C69A H69C 108.5
C70A C69A H69D 108.5
H69C C69A H69D 107.5
N9 C53A H53C 106.8
N9 C53A H53D 106.8
N9 C53A C54A 122(2)
H53C C53A H53D 106.6
C54A C53A H53C 106.8
C54A C53A H53D 106.8
C53A C54A H54D 109.5
C53A C54A H54E 109.5
C53A C54A H54F 109.5
H54D C54A H54E 109.5
H54D C54A H54F 109.5
H54E C54A H54F 109.5
C57 C58 H58D 109.5
C57 C58 H58E 109.5
C57 C58 H58F 109.5
H58D C58 H58E 109.5
H58D C58 H58F 109.5
H58E C58 H58F 109.5
N9 C57A C58A 119.4(19)
N9 C57A H57C 107.5
N9 C57A H57D 107.5
C58A C57A H57C 107.5
C58A C57A H57D 107.5
H57C C57A H57D 107.0
N9 C51A H51C 110.4
N9 C51A H51D 110.4
H51C C51A H51D 108.6
C52A C51A N9 106.5(18)
C52A C51A H51C 110.4
C52A C51A H51D 110.4
C51A C52A H52D 109.5
C51A C52A H52E 109.5
C51A C52A H52F 109.5
H52D C52A H52E 109.5
H52D C52A H52F 109.5
H52E C52A H52F 109.5
C55 C56A H56D 109.5
C55 C56A H56E 109.5
C55 C56A H56F 109.5
H56D C56A H56E 109.5
H56D C56A H56F 109.5
H56E C56A H56F 109.5
N11 C61A H61C 102.8
N11 C61A H61D 102.8
N11 C61A C62A 137(3)
H61C C61A H61D 105.0
C62A C61A H61C 102.8
C62A C61A H61D 102.8
C61A C62A H62D 109.5
C61A C62A H62E 109.5
C61A C62A H62F 109.5
H62D C62A H62E 109.5
H62D C62A H62F 109.5
H62E C62A H62F 109.5
N11 C63A H63C 112.0
N11 C63A H63D 112.0
N11 C63A C64A 99(2)
H63C C63A H63D 109.7
C64A C63A H63C 112.0
C64A C63A H63D 112.0
C63A C64A H64D 109.5
C63A C64A H64E 109.5
C63A C64A H64F 109.5
H64D C64A H64E 109.5
H64D C64A H64F 109.5
H64E C64A H64F 109.5
N11 C65A H65C 104.9
N11 C65A H65D 104.9
N11 C65A C66A 130(3)
H65C C65A H65D 105.8
C66A C65A H65C 104.9
C66A C65A H65D 104.9
C65A C66A H66D 109.5
C65A C66A H66E 109.5
C65A C66A H66F 109.5
H66D C66A H66E 109.5
H66D C66A H66F 109.5
H66E C66A H66F 109.5
N11 C59A H59C 109.9
N11 C59A H59D 109.9
N11 C59A C60A 109.1(17)
H59C C59A H59D 108.3
C60A C59A H59C 109.9
C60A C59A H59D 109.9
C59A C60A H60D 109.5
C59A C60A H60E 109.5
C59A C60A H60F 109.5
H60D C60A H60E 109.5
H60D C60A H60F 109.5
H60E C60A H60F 109.5

loop_
_geom_bond_atom_site_label_1
_geom_bond_atom_site_label_2
_geom_bond_distance
Br1 C26 1.892(7)
N1 C1 1.329(8)
N1 C2 1.338(9)
C1 O1 1.359(8)
C1 N3 1.313(8)
O1 C29 1.427(7)
O2 C3 1.331(8)
O2 C10 1.412(7)
N2 C2 1.302(9)
N2 C3 1.345(8)
Br2 C22 1.886(7)
C2 O5 1.398(16)
C2 O0AA 1.38(2)
Br3 C5 1.82(3)
C3 N3 1.328(8)
O3 C14 1.409(7)
O3 C18 1.353(7)
N4 C18 1.314(7)
N4 C19 1.334(8)
Br4 C9 1.896(14)
O4 C20 1.349(7)
O4 C27 1.405(7)
C4 C5 1.36(3)
C4 O5 1.392(19)
C4 C9 1.39(2)
N5 C19 1.322(8)
N5 C20 1.338(7)
C5 C6 1.36(3)
C6 H6 0.9500
C6 C7 1.38(2)
N6 C18 1.335(7)
N6 C20 1.325(8)
O6 H6A 0.8400
O6 C15 1.338(7)
C7 H7 0.9500
C7 C8 1.36(2)
O7 C16 1.201(7)
O8 C16 1.349(8)
O8 C17 1.448(8)
C8 H8 0.9500
C8 C9 1.39(2)
O9 C19 1.351(7)
O9 C21 1.386(7)
C10 C11 1.375(8)
C10 C15 1.403(8)
O10 H10 0.8400
O10 C28 1.339(7)
O11 C33 1.205(8)
C11 H11 0.9500
C11 C12 1.391(8)
C12 C13 1.389(8)
C12 C16 1.488(9)
O12 C33 1.349(8)
O12 C34 1.459(8)
C13 H13 0.9500
C13 C14 1.370(8)
C14 C15 1.386(8)
C17 H17A 0.9800
C17 H17B 0.9800
C17 H17C 0.9800
C21 C22 1.389(9)
C21 C26 1.389(9)
C22 C23 1.386(10)
C23 H23 0.9500
C23 C24 1.361(11)
C24 H24 0.9500
C24 C25 1.387(11)
C25 H25 0.9500
C25 C26 1.377(9)
C27 C28 1.408(8)
C27 C32 1.365(8)
C28 C29 1.391(9)
C29 C30 1.359(9)
C30 H30 0.9500
C30 C31 1.395(8)
C31 C32 1.395(8)
C31 C33 1.482(9)
C32 H32 0.9500
C34 H34A 0.9800
C34 H34B 0.9800
C34 H34C 0.9800
C1A N1A 1.329(8)
C1A O1A 1.356(7)
C1A N3A 1.323(8)
Br1A C26A 1.877(8)
N1A C2A 1.324(8)
O1A C29A 1.399(7)
C2A N2A 1.328(7)
C2A O5A 1.353(7)
O2A C3A 1.340(7)
O2A C10A 1.400(7)
N2A C3A 1.348(8)
Br2A C22A 1.898(7)
Br3A C5A 1.891(7)
N3A C3A 1.330(8)
O3A C14A 1.405(7)
O3A C18A 1.357(7)
O4A C20A 1.353(7)
O4A C27A 1.414(7)
N4A C18A 1.326(8)
N4A C19A 1.329(8)
C4A O5A 1.404(7)
C4A C5A 1.382(9)
C4A C9A 1.400(9)
Br4A C9A 1.884(7)
N5A C19A 1.318(8)
N5A C20A 1.334(8)
C5A C6A 1.376(9)
N6A C18A 1.336(8)
N6A C20A 1.311(8)
O6A H6AA 0.8400
O6A C15A 1.340(8)
C6A H6AB 0.9500
C6A C7A 1.356(11)
C7A H7A 0.9500
C7A C8A 1.378(11)
O7A C16A 1.196(8)
O8A C16A 1.345(8)
O8A C17A 1.456(9)
C8A H8A 0.9500
C8A C9A 1.384(10)
O9A C19A 1.360(7)
O9A C21A 1.392(8)
O10A H10A 0.8400
O10A C28A 1.337(7)
C10A C11A 1.374(9)
C10A C15A 1.398(9)
O11A C33A 1.210(7)
C11A H11A 0.9500
C11A C12A 1.396(9)
O12A C33A 1.346(8)
O12A C34A 1.455(7)
C12A C13A 1.385(9)
C12A C16A 1.492(9)
C13A H13A 0.9500
C13A C14A 1.391(9)
C14A C15A 1.392(9)
C17A H17D 0.9800
C17A H17E 0.9800
C17A H17F 0.9800
C21A C22A 1.380(10)
C21A C26A 1.395(9)
C22A C23A 1.387(10)
C23A H23A 0.9500
C23A C24A 1.381(12)
C24A H24A 0.9500
C24A C25A 1.371(12)
C25A H25A 0.9500
C25A C26A 1.390(10)
C27A C28A 1.399(8)
C27A C32A 1.379(8)
C28A C29A 1.397(8)
C29A C30A 1.381(8)
C30A H30A 0.9500
C30A C31A 1.383(8)
C31A C32A 1.401(9)
C31A C33A 1.476(9)
C32A H32A 0.9500
C34A H34D 0.9800
C34A H34E 0.9800
C34A H34F 0.9800
N7 C36 1.517(8)
N7 C37 1.510(8)
N7 C39 1.520(9)
N7 C41 1.523(8)
C35 H35A 0.9800
C35 H35B 0.9800
C35 H35C 0.9800
C35 C36 1.507(10)
C36 H36A 0.9900
C36 H36B 0.9900
C37 H37A 0.9900
C37 H37B 0.9900
C37 C38 1.526(11)
C38 H38A 0.9800
C38 H38B 0.9800
C38 H38C 0.9800
C39 H39A 0.9900
C39 H39B 0.9900
C39 C40 1.515(11)
C40 H40A 0.9800
C40 H40B 0.9800
C40 H40C 0.9800
C41 H41A 0.9900
C41 H41B 0.9900
C41 C42 1.507(10)
C42 H42A 0.9800
C42 H42B 0.9800
C42 H42C 0.9800
N10 C67 1.544(14)
N10 C69 1.45(3)
N10 C71 1.510(9)
N10 C73 1.37(2)
N10 C67A 1.51(3)
N10 C73A 1.76(4)
N10 C69A 1.61(5)
C67 H67A 0.9900
C67 H67B 0.9900
C67 C68 1.551(19)
C68 H68A 0.9800
C68 H68B 0.9800
C68 H68C 0.9800
C69 H69A 0.9900
C69 H69B 0.9900
C69 C70 1.54(4)
C70 H70A 0.9800
C70 H70B 0.9800
C70 H70C 0.9800
C71 H71A 0.9900
C71 H71B 0.9900
C71 C72 1.475(11)
C72 H72A 0.9800
C72 H72B 0.9800
C72 H72C 0.9800
C73 H73A 0.9900
C73 H73B 0.9900
C73 C74 1.48(2)
C74 H74A 0.9800
C74 H74B 0.9800
C74 H74C 0.9800
N8 C43 1.513(8)
N8 C45 1.519(9)
N8 C47 1.530(9)
N8 C49 1.520(9)
C43 H43A 0.9900
C43 H43B 0.9900
C43 C44 1.524(11)
C44 H44A 0.9800
C44 H44B 0.9800
C44 H44C 0.9800
C45 H45A 0.9900
C45 H45B 0.9900
C45 C46 1.515(10)
C46 H46A 0.9800
C46 H46B 0.9800
C46 H46C 0.9800
C47 H47A 0.9900
C47 H47B 0.9900
C47 C48 1.502(10)
C48 H48A 0.9800
C48 H48B 0.9800
C48 H48C 0.9800
C49 H49A 0.9900
C49 H49B 0.9900
C49 C50 1.514(10)
C50 H50A 0.9800
C50 H50B 0.9800
C50 H50C 0.9800
N9 C51 1.530(9)
N9 C53 1.495(9)
N9 C55 1.505(7)
N9 C57 1.522(9)
N9 C53A 1.519(10)
N9 C57A 1.518(10)
N9 C51A 1.503(9)
C51 H51A 0.9900
C51 H51B 0.9900
C51 C52 1.533(9)
C52 H52A 0.9800
C52 H52B 0.9800
C52 H52C 0.9800
C53 H53A 0.9900
C53 H53B 0.9900
C53 C54 1.541(10)
C54 H54A 0.9800
C54 H54B 0.9800
C54 H54C 0.9800
C55 H55A 0.9900
C55 H55B 0.9900
C55 H55C 0.9900
C55 H55D 0.9900
C55 C56 1.529(9)
C55 C56A 1.60(3)
C56 H56A 0.9800
C56 H56B 0.9800
C56 H56C 0.9800
C57 H57A 0.9900
C57 H57B 0.9900
C57 C58 1.50(3)
C58A H58A 0.9800
C58A H58B 0.9800
C58A H58C 0.9800
C58A C57A 1.55(4)
N11 C59 1.512(9)
N11 C61 1.526(9)
N11 C63 1.538(9)
N11 C65 1.544(9)
N11 C61A 1.530(10)
N11 C63A 1.524(10)
N11 C65A 1.521(10)
N11 C59A 1.516(10)
C59 H59A 0.9900
C59 H59B 0.9900
C59 C60 1.526(10)
C61 H61A 0.9900
C61 H61B 0.9900
C61 C62 1.552(10)
C62 H62A 0.9800
C62 H62B 0.9800
C62 H62C 0.9800
C63 H63A 0.9900
C63 H63B 0.9900
C63 C64 1.528(9)
C64 H64A 0.9800
C64 H64B 0.9800
C64 H64C 0.9800
C65 H65A 0.9900
C65 H65B 0.9900
C65 C66 1.545(10)
C66 H66A 0.9800
C66 H66B 0.9800
C66 H66C 0.9800
Cl6 C75 1.751(14)
Cl7 C75 1.768(13)
C75 H75A 0.9900
C75 H75B 0.9900
Cl10 C77 1.765(12)
Cl11 C77 1.695(11)
C77 H77A 0.9900
C77 H77B 0.9900
Cl8 C76 1.741(11)
Cl9 C76 1.763(11)
C76 H76A 0.9900
C76 H76B 0.9900
O14 H14A 0.8491
O14 H14B 0.8490
O13 H13B 0.8459
O13 H13C 0.8503
O16 H16A 0.8486
O16 H16B 0.8481
O15 H15A 0.8483
O15 H15B 0.8493
C60 H60A 0.9800
C60 H60B 0.9800
C60 H60C 0.9800
Br0A C0AA 1.90(2)
C0AA C1AA 1.39(3)
C0AA C4AA 1.39(3)
C1AA C5AA 1.35(4)
C1AA O0AA 1.42(3)
C2AA H2AA 0.9500
C2AA C3AA 1.36(4)
C2AA C5AA 1.48(4)
C3AA H3AA 0.9500
C3AA C4AA 1.31(3)
C4AA H4AA 0.9500
C5AA Br5A 1.96(5)
C67A H67C 0.9900
C67A H67D 0.9900
C67A C68A 1.550(10)
C68A H68D 0.9800
C68A H68E 0.9800
C68A H68F 0.9800
C73A H73C 0.9900
C73A H73D 0.9900
C73A C74A 1.52(5)
C74A H74D 0.9800
C74A H74E 0.9800
C74A H74F 0.9800
C70A H70D 0.9800
C70A H70E 0.9800
C70A H70F 0.9800
C70A C69A 1.54(6)
C69A H69C 0.9900
C69A H69D 0.9900
C53A H53C 0.9900
C53A H53D 0.9900
C53A C54A 1.52(4)
C54A H54D 0.9800
C54A H54E 0.9800
C54A H54F 0.9800
C58 H58D 0.9800
C58 H58E 0.9800
C58 H58F 0.9800
C57A H57C 0.9900
C57A H57D 0.9900
C51A H51C 0.9900
C51A H51D 0.9900
C51A C52A 1.44(3)
C52A H52D 0.9800
C52A H52E 0.9800
C52A H52F 0.9800
C56A H56D 0.9800
C56A H56E 0.9800
C56A H56F 0.9800
C61A H61C 0.9900
C61A H61D 0.9900
C61A C62A 1.532(10)
C62A H62D 0.9800
C62A H62E 0.9800
C62A H62F 0.9800
C63A H63C 0.9900
C63A H63D 0.9900
C63A C64A 1.530(10)
C64A H64D 0.9800
C64A H64E 0.9800
C64A H64F 0.9800
C65A H65C 0.9900
C65A H65D 0.9900
C65A C66A 1.531(10)
C66A H66D 0.9800
C66A H66E 0.9800
C66A H66F 0.9800
C59A H59C 0.9900
C59A H59D 0.9900
C59A C60A 1.542(10)
C60A H60D 0.9800
C60A H60E 0.9800
C60A H60F 0.9800

loop_
_geom_hbond_atom_site_label_D
_geom_hbond_atom_site_label_H
_geom_hbond_atom_site_label_A
_geom_hbond_distance_DH
_geom_hbond_distance_HA
_geom_hbond_distance_DA
_geom_hbond_angle_DHA
O6 H6A O3 0.84 2.50 2.898(6) 110.2
O6 H6A O14 0.84 1.78 2.573(7) 156.7
O10 H10 O4 0.84 2.50 2.897(6) 109.8
O10 H10 Cl5 0.84 2.21 2.981(5) 152.3
O6A H6AA O3A 0.84 2.50 2.900(6) 110.3
O6A H6AA O13 0.84 1.77 2.562(7) 156.6
O10A H10A O4A 0.84 2.49 2.908(6) 111.5
O10A H10A Cl1 0.84 2.18 2.969(5) 157.6
O14 H14A Cl5 0.85 2.26 3.106(5) 175.3
O14 H14B Cl4 0.85 2.24 3.080(5) 172.7
O13 H13B Cl2 0.85 2.29 3.133(6) 174.7
O13 H13C Cl1 0.85 2.27 3.058(6) 155.1
O16 H16B Cl3 0.85 2.52 3.244(7) 143.9
O15 H15A Br4 0.85 2.20 3.036(9) 170.3
O15 H15A Br0A 0.85 2.08 2.868(10) 153.7
O15 H15B Cl3 0.85 2.44 3.152(11) 142.6

loop_
_geom_torsion_atom_site_label_1
_geom_torsion_atom_site_label_2
_geom_torsion_atom_site_label_3
_geom_torsion_atom_site_label_4
_geom_torsion
N1 C1 O1 C29 176.7(5)
N1 C1 N3 C3 3.8(10)
N1 C2 O5 C4 -176.3(13)
N1 C2 O0AA C1AA 170.6(18)
C1 N1 C2 N2 -3.8(10)
C1 N1 C2 O5 -179.0(9)
C1 N1 C2 O0AA 171.4(11)
C1 O1 C29 C28 83.2(7)
C1 O1 C29 C30 -103.2(7)
O1 C1 N3 C3 -178.1(5)
O1 C29 C30 C31 -173.4(5)
O2 C3 N3 C1 178.2(6)
O2 C10 C11 C12 174.2(5)
O2 C10 C15 O6 4.3(9)
O2 C10 C15 C14 -174.2(5)
N2 C2 O5 C4 7.7(18)
N2 C2 O0AA C1AA -14(3)
N2 C3 N3 C1 -2.2(9)
Br2 C22 C23 C24 178.1(6)
C2 N1 C1 O1 -179.4(5)
C2 N1 C1 N3 -1.2(10)
C2 N2 C3 O2 178.0(6)
C2 N2 C3 N3 -1.6(10)
Br3 C5 C6 C7 -177.5(14)
C3 O2 C10 C11 105.9(7)
C3 O2 C10 C15 -80.2(7)
C3 N2 C2 N1 5.0(10)
C3 N2 C2 O5 -179.5(9)
C3 N2 C2 O0AA -168.8(14)
N3 C1 O1 C29 -1.7(8)
O3 C14 C15 O6 -6.5(10)
O3 C14 C15 C10 171.7(5)
O4 C27 C28 O10 5.9(10)
O4 C27 C28 C29 -174.4(5)
O4 C27 C32 C31 174.5(5)
C4 C5 C6 C7 1(3)
C5 C4 O5 C2 79(2)
C5 C4 C9 Br4 174.3(13)
C5 C4 C9 C8 -5(2)
C5 C6 C7 C8 -1(2)
O5 C4 C5 Br3 -5(3)
O5 C4 C5 C6 176.7(17)
O5 C4 C9 Br4 0(2)
O5 C4 C9 C8 -179.9(14)
C6 C7 C8 C9 -2(2)
C7 C8 C9 Br4 -174.5(11)
C7 C8 C9 C4 5(2)
O9 C21 C22 Br2 -8.5(8)
O9 C21 C22 C23 171.9(6)
O9 C21 C26 Br1 11.6(8)
O9 C21 C26 C25 -170.0(6)
C9 C4 C5 Br3 -179.5(15)
C9 C4 C5 C6 2(3)
C9 C4 O5 C2 -107.1(17)
C10 O2 C3 N2 -178.3(5)
C10 O2 C3 N3 1.3(8)
C10 C11 C12 C13 -0.1(9)
C10 C11 C12 C16 -174.3(6)
O10 C28 C29 O1 -6.2(9)
O10 C28 C29 C30 -179.4(6)
C11 C10 C15 O6 177.9(6)
C11 C10 C15 C14 -0.6(9)
C11 C12 C13 C14 -0.2(9)
C11 C12 C16 O7 178.5(7)
C11 C12 C16 O8 0.2(9)
C12 C13 C14 O3 -171.6(5)
C12 C13 C14 C15 0.1(10)
C13 C12 C16 O7 4.3(10)
C13 C12 C16 O8 -174.0(6)
C13 C14 C15 O6 -178.0(6)
C13 C14 C15 C10 0.3(9)
C14 O3 C18 N4 169.6(5)
C14 O3 C18 N6 -10.8(8)
C15 C10 C11 C12 0.5(10)
C16 C12 C13 C14 174.2(6)
C17 O8 C16 O7 -3.5(10)
C17 O8 C16 C12 174.8(6)
C18 O3 C14 C13 -101.2(6)
C18 O3 C14 C15 86.8(7)
C18 N4 C19 N5 0.3(9)
C18 N4 C19 O9 -179.8(5)
C18 N6 C20 O4 178.1(5)
C18 N6 C20 N5 -2.0(9)
C19 N4 C18 O3 -179.5(5)
C19 N4 C18 N6 0.9(9)
C19 N5 C20 O4 -177.1(5)
C19 N5 C20 N6 3.0(9)
C19 O9 C21 C22 85.0(7)
C19 O9 C21 C26 -103.9(7)
C20 O4 C27 C28 -86.0(7)
C20 O4 C27 C32 100.8(6)
C20 N5 C19 N4 -2.0(9)
C20 N5 C19 O9 178.1(5)
C20 N6 C18 O3 -179.7(5)
C20 N6 C18 N4 -0.1(9)
C21 O9 C19 N4 -172.2(5)
C21 O9 C19 N5 7.7(8)
C21 C22 C23 C24 -2.2(11)
C22 C21 C26 Br1 -177.2(5)
C22 C21 C26 C25 1.2(10)
C22 C23 C24 C25 2.2(12)
C23 C24 C25 C26 -0.4(12)
C24 C25 C26 Br1 177.0(6)
C24 C25 C26 C21 -1.3(10)
C26 C21 C22 Br2 -179.8(5)
C26 C21 C22 C23 0.6(10)
C27 O4 C20 N5 -168.8(5)
C27 O4 C20 N6 11.1(7)
C27 C28 C29 O1 174.2(5)
C27 C28 C29 C30 1.0(9)
C28 C27 C32 C31 1.5(9)
C28 C29 C30 C31 -0.1(10)
C29 C30 C31 C32 -0.2(9)
C29 C30 C31 C33 179.4(6)
C30 C31 C32 C27 -0.5(9)
C30 C31 C33 O11 -174.8(7)
C30 C31 C33 O12 3.8(9)
C32 C27 C28 O10 178.7(6)
C32 C27 C28 C29 -1.7(9)
C32 C31 C33 O11 4.8(10)
C32 C31 C33 O12 -176.6(5)
C33 C31 C32 C27 179.9(6)
C34 O12 C33 O11 1.4(10)
C34 O12 C33 C31 -177.3(6)
C1A N1A C2A N2A -0.6(9)
C1A N1A C2A O5A 179.3(5)
C1A O1A C29A C28A 81.6(7)
C1A O1A C29A C30A -105.7(6)
C1A N3A C3A O2A -178.1(5)
C1A N3A C3A N2A -0.7(9)
N1A C1A O1A C29A 173.5(5)
N1A C1A N3A C3A 3.1(9)
N1A C2A N2A C3A 2.4(9)
N1A C2A O5A C4A 175.7(5)
O1A C1A N1A C2A 179.0(5)
O1A C1A N3A C3A -178.5(5)
O1A C29A C30A C31A -173.8(5)
C2A N2A C3A O2A 176.0(5)
C2A N2A C3A N3A -1.6(9)
O2A C10A C11A C12A 173.9(5)
O2A C10A C15A O6A 4.3(8)
O2A C10A C15A C14A -174.4(5)
N2A C2A O5A C4A -4.4(8)
Br2A C22A C23A C24A 178.3(6)
Br3A C5A C6A C7A 177.3(6)
N3A C1A N1A C2A -2.5(9)
N3A C1A O1A C29A -5.2(8)
O3A C14A C15A O6A -4.4(10)
O3A C14A C15A C10A 174.1(5)
C3A O2A C10A C11A 102.9(6)
C3A O2A C10A C15A -82.7(7)
O4A C27A C28A O10A 5.0(9)
O4A C27A C28A C29A -173.5(5)
O4A C27A C32A C31A 172.1(5)
C4A C5A C6A C7A 0.4(12)
O5A C2A N2A C3A -177.5(5)
O5A C4A C5A Br3A 1.1(9)
O5A C4A C5A C6A 178.1(6)
O5A C4A C9A Br4A -3.4(9)
O5A C4A C9A C8A -178.4(7)
C5A C4A O5A C2A 87.3(7)
C5A C4A C9A Br4A 173.0(5)
C5A C4A C9A C8A -2.0(11)
C5A C6A C7A C8A -2.4(13)
C6A C7A C8A C9A 2.1(14)
C7A C8A C9A C4A 0.1(13)
C7A C8A C9A Br4A -174.8(7)
O9A C21A C22A Br2A -3.5(9)
O9A C21A C22A C23A 176.2(6)
O9A C21A C26A Br1A 7.8(8)
O9A C21A C26A C25A -174.7(6)
C9A C4A O5A C2A -96.4(7)
C9A C4A C5A Br3A -175.2(5)
C9A C4A C5A C6A 1.8(11)
O10A C28A C29A O1A -4.1(9)
O10A C28A C29A C30A -176.5(6)
C10A O2A C3A N2A -174.3(5)
C10A O2A C3A N3A 3.5(8)
C10A C11A C12A C13A 0.1(9)
C10A C11A C12A C16A -176.6(6)
C11A C10A C15A O6A 178.4(6)
C11A C10A C15A C14A -0.3(9)
C11A C12A C13A C14A 0.7(9)
C11A C12A C16A O7A 172.7(6)
C11A C12A C16A O8A -7.4(9)
C12A C13A C14A O3A -174.5(5)
C12A C13A C14A C15A -1.3(10)
C13A C12A C16A O7A -4.0(10)
C13A C12A C16A O8A 175.9(6)
C13A C14A C15A O6A -177.5(6)
C13A C14A C15A C10A 1.1(9)
C14A O3A C18A N4A 166.2(5)
C14A O3A C18A N6A -12.9(8)
C15A C10A C11A C12A -0.3(9)
C16A C12A C13A C14A 177.5(6)
C17A O8A C16A O7A -4.5(10)
C17A O8A C16A C12A 175.7(6)
C18A O3A C14A C13A -98.0(7)
C18A O3A C14A C15A 88.7(7)
C18A N4A C19A N5A -3.1(9)
C18A N4A C19A O9A 175.8(5)
C18A N6A C20A O4A 177.2(5)
C18A N6A C20A N5A -4.2(9)
C19A N4A C18A O3A -178.4(5)
C19A N4A C18A N6A 0.6(9)
C19A N5A C20A O4A -179.1(5)
C19A N5A C20A N6A 2.3(9)
C19A O9A C21A C22A 74.1(8)
C19A O9A C21A C26A -110.9(7)
C20A O4A C27A C28A -87.1(7)
C20A O4A C27A C32A 100.3(6)
C20A N5A C19A N4A 1.9(9)
C20A N5A C19A O9A -177.0(5)
C20A N6A C18A O3A -178.4(5)
C20A N6A C18A N4A 2.6(9)
C21A O9A C19A N4A -167.4(5)
C21A O9A C19A N5A 11.7(8)
C21A C22A C23A C24A -1.3(11)
C22A C21A C26A Br1A -177.1(5)
C22A C21A C26A C25A 0.4(10)
C22A C23A C24A C25A -0.2(12)
C23A C24A C25A C26A 1.8(12)
C24A C25A C26A Br1A 175.6(6)
C24A C25A C26A C21A -1.9(11)
C26A C21A C22A Br2A -178.5(5)
C26A C21A C22A C23A 1.2(10)
C27A O4A C20A N5A -165.8(5)
C27A O4A C20A N6A 13.0(8)
C27A C28A C29A O1A 174.5(5)
C27A C28A C29A C30A 2.1(9)
C28A C27A C32A C31A -0.3(9)
C28A C29A C30A C31A -1.2(9)
C29A C30A C31A C32A -0.6(9)
C29A C30A C31A C33A 175.4(6)
C30A C31A C32A C27A 1.3(9)
C30A C31A C33A O11A 1.0(10)
C30A C31A C33A O12A -177.8(5)
C32A C27A C28A O10A 177.1(6)
C32A C27A C28A C29A -1.4(9)
C32A C31A C33A O11A 176.8(6)
C32A C31A C33A O12A -2.0(9)
C33A C31A C32A C27A -174.4(6)
C34A O12A C33A O11A -7.9(9)
C34A O12A C33A C31A 170.9(6)
C36 N7 C37 C38 -172.6(7)
C36 N7 C39 C40 60.0(9)
C36 N7 C41 C42 -57.0(8)
C37 N7 C36 C35 -176.8(7)
C37 N7 C39 C40 -57.9(9)
C37 N7 C41 C42 62.4(8)
C39 N7 C36 C35 63.0(8)
C39 N7 C37 C38 -52.4(9)
C39 N7 C41 C42 -176.9(7)
C41 N7 C36 C35 -54.0(9)
C41 N7 C37 C38 65.6(8)
C41 N7 C39 C40 -179.9(7)
C67 N10 C69 C70 30(3)
C67 N10 C71 C72 -174.8(10)
C67 N10 C73 C74 -64(2)
C69 N10 C67 C68 64(2)
C69 N10 C71 C72 -66.1(14)
C69 N10 C73 C74 -178.9(18)
C71 N10 C67 C68 179.1(13)
C71 N10 C69 C70 -77(2)
C71 N10 C73 C74 53.4(19)
C71 N10 C67A C68A -167(2)
C71 N10 C73A C74A 61(3)
C71 N10 C69A C70A -54(2)
C73 N10 C67 C68 -54.7(18)
C73 N10 C69 C70 152(2)
C73 N10 C71 C72 60.8(12)
C43 N8 C45 C46 -58.3(9)
C43 N8 C47 C48 55.3(8)
C43 N8 C49 C50 179.6(7)
C45 N8 C43 C44 -58.9(9)
C45 N8 C47 C48 177.6(7)
C45 N8 C49 C50 56.7(9)
C47 N8 C43 C44 58.3(9)
C47 N8 C45 C46 -179.5(7)
C47 N8 C49 C50 -60.0(9)
C49 N8 C43 C44 178.7(7)
C49 N8 C45 C46 59.9(8)
C49 N8 C47 C48 -61.1(8)
C51 N9 C53 C54 61(2)
C51 N9 C55 C56 54.2(19)
C51 N9 C57 C58 -176.0(16)
C53 N9 C51 C52 40(2)
C53 N9 C55 C56 -175.1(18)
C53 N9 C57 C58 61(2)
C55 N9 C51 C52 173.2(13)
C55 N9 C53 C54 -64.1(19)
C55 N9 C57 C58 -69.0(18)
C55 N9 C53A C54A -169(3)
C55 N9 C57A C58A -43(3)
C55 N9 C51A C52A 48(2)
C57 N9 C51 C52 -79.2(17)
C57 N9 C53 C54 174.8(15)
C57 N9 C55 C56 -51.1(19)
C59 N11 C61 C62 -60.6(18)
C59 N11 C63 C64 179.1(17)
C59 N11 C65 C66 66(2)
C61 N11 C59 C60 -47(2)
C61 N11 C63 C64 44(2)
C61 N11 C65 C66 -175.8(19)
C63 N11 C59 C60 172.8(17)
C63 N11 C61 C62 72.0(18)
C63 N11 C65 C66 -47(2)
C65 N11 C59 C60 62(2)
C65 N11 C61 C62 -172.4(15)
C65 N11 C63 C64 -70(2)
Br0A C0AA C1AA C5AA 168(2)
Br0A C0AA C1AA O0AA -5(3)
Br0A C0AA C4AA C3AA -175(2)
C0AA C1AA C5AA C2AA 4(4)
C0AA C1AA C5AA Br5A -172(2)
C0AA C1AA O0AA C2 -100(2)
C1AA C0AA C4AA C3AA -5(3)
C2AA C3AA C4AA C0AA 10(4)
C3AA C2AA C5AA C1AA 1(4)
C3AA C2AA C5AA Br5A 177(2)
C4AA C0AA C1AA C5AA -3(4)
C4AA C0AA C1AA O0AA -176(2)
C5AA C1AA O0AA C2 86(3)
C5AA C2AA C3AA C4AA -8(4)
O0AA C1AA C5AA C2AA 178(2)
O0AA C1AA C5AA Br5A 1(4)
C67A N10 C71 C72 147.8(17)
C67A N10 C73A C74A -55(3)
C67A N10 C69A C70A 92(4)
C73A N10 C71 C72 40.1(16)
C73A N10 C67A C68A -60(3)
C73A N10 C69A C70A -159(3)
C69A N10 C71 C72 -60.7(15)
C69A N10 C67A C68A 47(4)
C69A N10 C73A C74A 174(3)
C53A N9 C55 C56A -172(2)
C53A N9 C57A C58A 63(3)
C53A N9 C51A C52A -74(2)
C57A N9 C55 C56A -66(2)
C57A N9 C53A C54A 73(3)
C57A N9 C51A C52A -179(2)
C51A N9 C55 C56A 62(2)
C51A N9 C53A C54A -34(3)
C51A N9 C57A C58A 178(3)
C61A N11 C63A C64A -165.4(17)
C61A N11 C65A C66A 130(4)
C61A N11 C59A C60A 90(4)
C63A N11 C61A C62A -78(5)
C63A N11 C65A C66A 21(4)
C63A N11 C59A C60A -142(3)
C65A N11 C61A C62A 174(5)
C65A N11 C63A C64A -65.9(16)
C65A N11 C59A C60A -21(5)
C59A N11 C61A C62A 53(5)
C59A N11 C63A C64A 59(2)
C59A N11 C65A C66A -103(5)
